data_1557883
loop_
_publ_author_name
'Sun, Changli'
'Liu, Zhiyong'
'Zhu, Xiangcheng'
'Fan, Zhiying'
'Huang, Xuanmei'
'Wu, Qiaoling'
'Zheng, Xiaohong'
'Qin, Xiangjing'
'Zhang, Tianyu'
'Zhang, Hua'
'Ju, Jianhua'
'Ma, Junying'

_publ_section_title
;
 Antitubercular Ilamycins from Marine-Derived Streptomyces atratus SCSIO
 ZH16 \DilaR
;
_journal_name_full 'Journal of Natural Products'
_journal_paper_doi 10.1021/acs.jnatprod.0c00151
_journal_year 2020
_chemical_absolute_configuration rm
_chemical_formula_moiety 'C54 H75 N9 O13'
_chemical_formula_sum 'C54 H75 N9 O13'
_chemical_formula_weight 1058.23
_space_group_crystal_system orthorhombic
_space_group_IT_number 18
_space_group_name_Hall 'P 2 2ab'
_space_group_name_H-M_alt 'P 21 21 2'
_atom_sites_solution_hydrogens mixed
_audit_creation_date 2020-02-08
_audit_creation_method
;
Olex2 1.2
(compiled 2018.05.29 svn.r3508 for OlexSys, GUI svn.r5506)
;
_cell_angle_alpha 90
_cell_angle_beta 90
_cell_angle_gamma 90
_cell_formula_units_Z 8
_cell_length_a 26.0693(2)
_cell_length_b 25.2634(2)
_cell_length_c 19.77155(18)
_cell_measurement_reflns_used 21567
_cell_measurement_temperature 100(8)
_cell_measurement_theta_max 70.9090
_cell_measurement_theta_min 3.8170
_cell_volume 13021.53(19)
_computing_cell_refinement 'CrysAlisPro 1.171.39.33c (Rigaku OD, 2017)'
_computing_data_collection 'CrysAlisPro 1.171.39.33c (Rigaku OD, 2017)'
_computing_data_reduction 'CrysAlisPro 1.171.39.33c (Rigaku OD, 2017)'
_computing_molecular_graphics 'Olex2 (Dolomanov et al., 2009)'
_computing_publication_material 'Olex2 (Dolomanov et al., 2009)'
_computing_structure_refinement 'ShelXL (Sheldrick, 2015)'
_computing_structure_solution 'olex2.solve (Bourhis et al., 2015)'
_diffrn_ambient_temperature 100(8)
_diffrn_measured_fraction_theta_full 0.981
_diffrn_measured_fraction_theta_max 0.981
_diffrn_measurement_details
;
List of Runs (angles in degrees, time in seconds):

  # Type    Start    End  Width  t~exp~   \w     \q     \k     \f   Frames
--------------------------------------------------------------------------
  1  \w     81.00 121.00   0.40    5.00    --   42.30  77.00-180.00  100
  2  \w     80.00 132.00   0.40    5.00    --   42.30  77.00 120.00  130
  3  \w     10.00  85.20   0.40    5.00    --   42.30 -82.00 -90.00  188
  4  \w    -33.00  -7.00   0.40    5.00    --   42.30 -82.00 -90.00   65
  5  \w    103.00 131.00   0.40    5.00    --   42.30  77.00-150.00   70
  6  \w     80.00 127.20   0.40    5.00    --   42.30  77.00-120.00  118
  7  \w     86.80 132.00   0.40    5.00    --   42.30  77.00 -60.00  113
  8  \w     80.00 106.00   0.40    5.00    --   42.30  77.00  90.00   65
  9  \w     54.00 190.00   0.40   30.00    --  101.00  38.00-120.00  340
 10  \w     53.00 123.00   0.40   30.00    --  101.00 -63.00  60.00  175
 11  \w    100.00 126.00   0.40   30.00    --  101.00  82.00-180.00   65
 12  \w     25.00 144.20   0.40   30.00    --  101.00 -38.00-150.00  298
 13  \w    111.00 152.20   0.40   30.00    --  101.00  82.00 -60.00  103
 14  \w     81.00 165.00   0.40   30.00    --  101.00  38.00 -90.00  210
 15  \w    133.00 189.00   0.40   30.00    --  101.00  82.00-180.00  140
 16  \w     56.00 127.20   0.40   30.00    --  101.00 -50.00-150.00  178
 17  \w     15.00  41.00   0.40   30.00    --  101.00 -50.00-150.00   65
;
_diffrn_measurement_device 'four-circle diffractometer'
_diffrn_measurement_device_type 'XtaLAB AFC12 (RINC): Kappa single'
_diffrn_measurement_method '\w scans'
_diffrn_radiation_type CuK\a
_diffrn_radiation_wavelength 1.54184
_diffrn_reflns_av_R_equivalents 0.0559
_diffrn_reflns_av_unetI/netI 0.0626
_diffrn_reflns_Laue_measured_fraction_full 0.981
_diffrn_reflns_Laue_measured_fraction_max 0.981
_diffrn_reflns_limit_h_max 31
_diffrn_reflns_limit_h_min -30
_diffrn_reflns_limit_k_max 30
_diffrn_reflns_limit_k_min -25
_diffrn_reflns_limit_l_max 17
_diffrn_reflns_limit_l_min -23
_diffrn_reflns_number 63922
_diffrn_reflns_point_group_measured_fraction_full 0.978
_diffrn_reflns_point_group_measured_fraction_max 0.978
_diffrn_reflns_theta_full 67.078
_diffrn_reflns_theta_max 67.078
_diffrn_reflns_theta_min 3.816
_exptl_absorpt_coefficient_mu 0.640
_exptl_absorpt_correction_T_max 1.00000
_exptl_absorpt_correction_T_min 0.46003
_exptl_absorpt_correction_type multi-scan
_exptl_absorpt_process_details
;
CrysAlisPro 1.171.39.33c (Rigaku Oxford Diffraction, 2017)
Empirical absorption correction using spherical harmonics,
 implemented in SCALE3 ABSPACK scaling algorithm.
;
_exptl_crystal_colour 'clear light yellow'
_exptl_crystal_colour_lustre clear
_exptl_crystal_colour_modifier light
_exptl_crystal_colour_primary yellow
_exptl_crystal_density_diffrn 1.080
_exptl_crystal_description plate
_exptl_crystal_F_000 4528
_exptl_crystal_size_max 0.1
_exptl_crystal_size_mid 0.1
_exptl_crystal_size_min 0.05
_platon_squeeze_details
;
TITL sunchangliP 21 21 2llecR = 0.05
CELL   26.0693   25.2634   19.7715     90.00     90.00     90.00
SPGR P21212
# Solvent Accessible Volume =      2552
# Electrons Found in S.A.V. =       657
# Note: Atoms in Void are Labelled as Cxxx and Qxxx for all Others
C101 0.553 0.913 0.626 !      11.20 eA-3
Q102 0.232 0.314 0.565 !       9.74 eA-3
C103 0.031 0.893 0.872 !       8.80 eA-3
C104 0.290 0.617 0.687 !       7.31 eA-3
C105 0.579 0.961 0.640 !       7.14 eA-3
C106 0.181 0.299 0.902 !       6.53 eA-3
C107 0.077 0.501 0.402 !       5.91 eA-3
C108 0.046 0.438 0.030 !       5.71 eA-3
C109 0.805 0.925 0.300 !       5.12 eA-3
C110 0.302 0.566 0.782 !       4.59 eA-3
C111 1.000 0.501 0.172 !       4.52 eA-3
Q112 0.094 0.889 0.641 !       3.99 eA-3
C113 0.736 0.161 0.376 !       3.78 eA-3
C114 0.432 0.940 0.091 !       3.62 eA-3
C115 0.931 0.529 0.990 !       3.58 eA-3
C116 0.962 0.064 0.873 !       3.56 eA-3
C117 0.265 0.378 0.638 !       3.51 eA-3
C118 0.975 0.473 0.122 !       2.93 eA-3
C119 0.287 0.860 0.388 !       2.55 eA-3
C120 0.164 0.354 0.829 !       2.43 eA-3
Q121 0.016 0.945 0.799 !       2.41 eA-3
C122 0.813 0.883 0.187 !       2.27 eA-3
C123 0.990 0.444 0.160 !       2.21 eA-3
C124 0.319 0.792 0.156 !       2.20 eA-3
Q125 0.585 0.034 0.973 !       2.08 eA-3
C126 0.701 0.169 0.137 !       1.97 eA-3
C127 0.265 0.333 0.676 !       1.81 eA-3
C128 0.687 0.149 0.223 !       1.71 eA-3
C129 0.302 0.365 0.672 !       1.28 eA-3
C130 0.225 0.927 0.328 !       1.25 eA-3
C131 0.322 0.898 0.198 !       1.16 eA-3
C132 0.619 0.106 0.170 !       1.09 eA-3
C133 0.928 0.479 0.310 !       1.01 eA-3
C134 0.094 0.463 0.397 !       0.91 eA-3
C135 0.990 0.506 0.947 !       0.82 eA-3
C136 0.034 0.501 0.404 !       0.74 eA-3
C137 0.956 0.522 0.401 !       0.70 eA-3
Q138 0.650 0.992 0.797 !       0.69 eA-3
C139 0.025 0.466 0.981 !       0.68 eA-3
Q140 0.844 0.920 0.843 !       0.68 eA-3
Q141 0.094 0.996 0.873 !       0.63 eA-3
C142 0.756 0.206 0.337 !       0.63 eA-3
C143 0.598 0.065 0.127 !       0.62 eA-3
C144 0.515 0.030 0.950 !       0.55 eA-3
C145 0.781 0.592 0.581 !       0.54 eA-3
Q146 0.071 0.963 0.870 !       0.52 eA-3
C147 0.232 0.349 0.893 !       0.51 eA-3
;
_refine_diff_density_max 0.590
_refine_diff_density_min -0.279
_refine_diff_density_rms 0.042
_refine_ls_abs_structure_details
;
 Flack x determined using 7417 quotients [(I+)-(I-)]/[(I+)+(I-)]
 (Parsons, Flack and Wagner, Acta Cryst. B69 (2013) 249-259).
;
_refine_ls_abs_structure_Flack 0.17(6)
_refine_ls_extinction_method none
_refine_ls_goodness_of_fit_ref 1.008
_refine_ls_hydrogen_treatment mixed
_refine_ls_matrix_type full
_refine_ls_number_parameters 1430
_refine_ls_number_reflns 22740
_refine_ls_number_restraints 5
_refine_ls_restrained_S_all 1.008
_refine_ls_R_factor_all 0.0596
_refine_ls_R_factor_gt 0.0494
_refine_ls_shift/su_max 0.000
_refine_ls_shift/su_mean 0.000
_refine_ls_structure_factor_coef Fsqd
_refine_ls_weighting_details 'w=1/[\s^2^(Fo^2^)+(0.0851P)^2^] where P=(Fo^2^+2Fc^2^)/3'
_refine_ls_weighting_scheme calc
_refine_ls_wR_factor_gt 0.1273
_refine_ls_wR_factor_ref 0.1335
_reflns_Friedel_coverage 0.848
_reflns_Friedel_fraction_full 0.975
_reflns_Friedel_fraction_max 0.975
_reflns_number_gt 19238
_reflns_number_total 22740
_reflns_threshold_expression 'I > 2\s(I)'
_cod_data_source_file np0c00151_si_002.cif
_cod_data_source_block sunchangli_2l-2c_collect_sq
_cod_original_cell_volume 13021.5(2)
_cod_database_code 1557883
_shelx_shelxl_version_number 2016/6
_shelx_space_group_comment
;
The symmetry employed for this shelxl refinement is uniquely defined
by the following loop, which should always be used as a source of
symmetry information in preference to the above space-group names.
They are only intended as comments.
;
_shelx_estimated_absorpt_t_max 0.969
_shelx_estimated_absorpt_t_min 0.939
_olex2_refinement_description
;
1. Fixed Uiso
 At 1.2 times of:
  All C(H) groups, {H13A,H13B,H13C} of C13A, All C(H,H) groups, All N(H) groups
 At 1.5 times of:
  All O(H) groups, {H53D,H53E,H53F} of C53, {H16E,H16F,H16G} of C16, {H53A,
  H53B,H53C} of C53A, {H37A,H37B,H37C} of C37A, {H34D,H34E,H34F} of C34, {H15C,
  H15D,H15E} of C15A, {H51D,H51E,H51F} of C51, {H28D,H28E,H28F} of C28, {H16A,
  H16B,H16C} of C16A, {H52A,H52B,H52C} of C52A, {H52D,H52E,H52F} of C52, {H27D,
  H27E,H27F} of C27, {H27A,H27B,H27C} of C27A, {H28A,H28B,H28C} of C28A, {H37D,
  H37E,H37F} of C37, {H34A,H34B,H34C} of C34A, {H54D,H54E,H54F} of C54, {H54A,
  H54B,H54C} of C54A, {H51A,H51B,H51C} of C51A, {H22D,H22E,H22F} of C22, {H0AB,
  H0AC,H0AD} of C0AA, {H22A,H22B,H22C} of C22A
2. Restrained distances
 C13A-O0AA
 1.45 with sigma of 0.01
 C15A-O2A
 1.45 with sigma of 0.02
 C20-C73
 1.3 with sigma of 0.02
 C73-C0AA
 1.5 with sigma of 0.02
 O2A-C15A
 1.45 with sigma of 0.01
3. Uiso/Uaniso restraints and constraints
Uanis(C14A) = Uanis(C3AA)
Uanis(O2A) = Uanis(O0AA)
4. Others
 Sof(H16D)=Sof(H13B)=Sof(H13C)=Sof(H15C)=Sof(H15D)=Sof(H15E)=Sof(C3AA)=
 Sof(H3AC)=Sof(H3AD)=Sof(O0AA)=Sof(H0AA)=1-FVAR(1)
 Sof(H16A)=Sof(H16B)=Sof(H16C)=Sof(H13A)=Sof(H15A)=Sof(H15B)=Sof(O2A)=
 Sof(H2AB)=Sof(C14A)=Sof(H14A)=Sof(H14B)=FVAR(1)
 Sof(H20B)=Sof(C21)=Sof(H21)=Sof(C22)=Sof(H22D)=Sof(H22E)=Sof(H22F)=1-FVAR(2)
 Sof(H20)=Sof(C73)=Sof(H73)=Sof(C0AA)=Sof(H0AB)=Sof(H0AC)=Sof(H0AD)=FVAR(2)
5.a Ternary CH refined with riding coordinates:
 C39A(H39A), C30(H30), C2(H2C), C24(H24), C30A(H30A), C32(H32), C24A(H24A),
 C18A(H18A), C48(H48), C18(H18), C36A(H36A), C48A(H48A), C36(H36), C2A(H2AA),
 C32A(H32A), C39(H39), C26A(H26A), C26(H26), C50(H50), C50A(H50A)
5.b Secondary CH2 refined with riding coordinates:
 C31(H31C,H31D), C15(H15F,H15G), C3(H3B,H3C), C31A(H31A,H31B), C49A(H49A,H49B),
  C25A(H25A,H25B), C40A(H40A,H40B), C25(H25C,H25D), C3A(H3AA,H3AB), C19(H19C,
 H19D), C49(H49C,H49D), C19A(H19A,H19B), C40(H40C,H40D), C13A(H13B,H13C),
 C15A(H15A,H15B)
5.c Aromatic/amide H refined with riding coordinates:
 N2(H2B), N6A(H6A), N4A(H4A), N3(H3), N2A(H2A), N6(H6), N3A(H3A), N4(H4),
 N8A(H8A), N8(H8), C13(H13), C4(H4B), C4A(H4AA), C45A(H45A), C42A(H42A),
 C46A(H46A), C10(H10), C7(H7B), C42(H42), C45(H45), C7A(H7A), C8(H8B),
 C20A(H20A), C46(H46), C10A(H10A), C9(H9), C21A(H21A), C20(H20), C20(H20B),
 C16A(H16D), C8A(H8AA), C9A(H9A), C13A(H13A), C73(H73), C21(H21)
5.d Tetrahedral OH refined with riding coordinates:
 O2A(H2AB), O0AA(H0AA)
5.e X=CH2 refined with riding coordinates:
 C14A(H14A,H14B), C3AA(H3AC,H3AD)
5.f Idealised Me refined as rotating group:
 C53A(H53A,H53B,H53C), C16(H16E,H16F,H16G), C53(H53D,H53E,H53F), C37A(H37A,
 H37B,H37C), C34(H34D,H34E,H34F), C54A(H54A,H54B,H54C), C54(H54D,H54E,H54F),
 C34A(H34A,H34B,H34C), C37(H37D,H37E,H37F), C28A(H28A,H28B,H28C), C27A(H27A,
 H27B,H27C), C27(H27D,H27E,H27F), C52(H52D,H52E,H52F), C52A(H52A,H52B,H52C),
 C16A(H16A,H16B,H16C), C28(H28D,H28E,H28F), C51(H51D,H51E,H51F), C15A(H15C,H15D,
 H15E), C22A(H22A,H22B,H22C), C0AA(H0AB,H0AC,H0AD), C22(H22D,H22E,H22F),
 C51A(H51A,H51B,H51C)
5.g Idealised tetrahedral OH refined as rotating group:
 O2(H2), O12A(H12A), O7(H7), O12(H12), O6A(H6AA)
;
_olex2_submission_special_instructions 'No special instructions were received'
_oxdiff_exptl_absorpt_empirical_details
;
Empirical correction (ABSPACK) includes:
- Absorption correction using spherical harmonics
- Frame scaling
;

loop_
_space_group_symop_operation_xyz
'x, y, z'
'-x, -y, z'
'-x+1/2, y+1/2, -z'
'x+1/2, -y+1/2, -z'

loop_
_atom_site_label
_atom_site_type_symbol
_atom_site_fract_x
_atom_site_fract_y
_atom_site_fract_z
_atom_site_U_iso_or_equiv
_atom_site_adp_type
_atom_site_occupancy
_atom_site_site_symmetry_order
_atom_site_calc_flag
_atom_site_refinement_flags_posn
_atom_site_refinement_flags_adp
_atom_site_refinement_flags_occupancy
_atom_site_disorder_assembly
_atom_site_disorder_group
O5 O 0.29000(9) 0.17867(9) 0.40029(12) 0.0385(5) Uani 1 1 d . . . . .
O4 O 0.41723(9) 0.11544(9) 0.49695(13) 0.0396(5) Uani 1 1 d . . . . .
O2 O 0.77124(9) 0.36518(9) 0.39960(13) 0.0388(5) Uani 1 1 d . . . . .
H2 H 0.781442 0.375887 0.361693 0.058 Uiso 1 1 calc GR . . . .
O3 O 0.51507(10) 0.26229(9) 0.41339(12) 0.0385(5) Uani 1 1 d . . . . .
O5A O 1.11058(10) 0.18783(10) 0.10041(14) 0.0435(6) Uani 1 1 d . . . . .
O8A O 1.05316(10) 0.27085(10) 0.34935(12) 0.0418(6) Uani 1 1 d . . . . .
O1 O 0.65106(10) 0.25150(9) 0.45926(13) 0.0418(6) Uani 1 1 d . . . . .
O3A O 0.88818(10) 0.28636(10) 0.09084(12) 0.0402(5) Uani 1 1 d . . . . .
O9A O 0.96201(10) 0.26298(10) 0.22334(12) 0.0407(5) Uani 1 1 d . . . . .
O1A O 0.75690(11) 0.27478(10) 0.05563(15) 0.0488(6) Uani 1 1 d . . . . .
O6 O 0.29711(11) 0.36561(9) 0.35685(13) 0.0449(6) Uani 1 1 d . . . . .
O13A O 0.81319(11) 0.38407(11) 0.27447(12) 0.0472(6) Uani 1 1 d . . . . .
O10A O 0.96968(10) 0.13409(10) 0.51722(15) 0.0464(6) Uani 1 1 d . . . . .
O8 O 0.35143(11) 0.25073(10) 0.14504(12) 0.0442(6) Uani 1 1 d . . . . .
O12A O 0.89691(11) 0.19542(11) 0.56472(13) 0.0453(6) Uani 1 1 d . . . . .
H12A H 0.919250 0.171730 0.569363 0.068 Uiso 1 1 calc GR . . . .
O4A O 0.97460(10) 0.13030(10) 0.01162(14) 0.0470(6) Uani 1 1 d . . . . .
O7 O 0.28157(10) 0.36196(9) 0.46567(13) 0.0437(6) Uani 1 1 d . . . . .
H7 H 0.266455 0.341776 0.492921 0.066 Uiso 1 1 calc GR . . . .
O12 O 0.50065(12) 0.17467(12) -0.06769(14) 0.0537(7) Uani 1 1 d . . . . .
H12 H 0.474805 0.155218 -0.072730 0.080 Uiso 1 1 calc GR . . . .
N2 N 0.55303(10) 0.26946(10) 0.51491(14) 0.0318(6) Uani 1 1 d . . . . .
H2B H 0.554032 0.259169 0.557412 0.038 Uiso 1 1 calc R . . . .
O9 O 0.44151(10) 0.24252(12) 0.27792(14) 0.0503(6) Uani 1 1 d . . . . .
N9 N 0.63108(11) 0.31072(12) 0.37893(15) 0.0381(6) Uani 1 1 d . . . . .
O11A O 0.99151(10) 0.13689(11) 0.41203(15) 0.0498(7) Uani 1 1 d . . . . .
N5 N 0.31616(12) 0.23630(11) 0.24664(13) 0.0350(6) Uani 1 1 d . . . . .
N1 N 0.71381(10) 0.43048(9) 0.49401(13) 0.0288(5) Uani 1 1 d . . . . .
N5A N 1.09008(11) 0.25375(10) 0.24901(14) 0.0341(6) Uani 1 1 d . . . . .
N6A N 0.98141(11) 0.33574(11) 0.28390(15) 0.0367(6) Uani 1 1 d . . . . .
H6A H 0.970783 0.360067 0.312506 0.044 Uiso 1 1 calc R . . . .
N7A N 0.96349(11) 0.15132(11) 0.45879(17) 0.0396(7) Uani 1 1 d . . . . .
N4A N 1.03234(11) 0.19878(10) 0.14909(14) 0.0332(6) Uani 1 1 d . . . . .
H4A H 1.013421 0.219330 0.174960 0.040 Uiso 1 1 calc R . . . .
N3 N 0.45461(11) 0.18486(10) 0.44439(14) 0.0326(6) Uani 1 1 d . . . . .
H3 H 0.453175 0.205606 0.408689 0.039 Uiso 1 1 calc R . . . .
N2A N 0.85021(12) 0.29271(11) -0.01078(14) 0.0383(6) Uani 1 1 d . . . . .
H2A H 0.849781 0.282451 -0.053310 0.046 Uiso 1 1 calc R . . . .
N6 N 0.42670(12) 0.31286(13) 0.21158(15) 0.0425(7) Uani 1 1 d . . . . .
H6 H 0.439408 0.335379 0.182040 0.051 Uiso 1 1 calc R . . . .
N3A N 0.94687(11) 0.20613(11) 0.05918(14) 0.0354(6) Uani 1 1 d . . . . .
H3A H 0.952578 0.229294 0.091566 0.042 Uiso 1 1 calc R . . . .
N4 N 0.36923(11) 0.18164(10) 0.35175(14) 0.0341(6) Uani 1 1 d . . . . .
H4 H 0.389599 0.199552 0.324619 0.041 Uiso 1 1 calc R . . . .
O11 O 0.43131(12) 0.11097(12) -0.02028(18) 0.0599(8) Uani 1 1 d . . . . .
N9A N 0.77536(11) 0.34177(12) 0.12623(15) 0.0392(6) Uani 1 1 d . . . . .
O13 O 0.59928(12) 0.34779(14) 0.22736(14) 0.0572(7) Uani 1 1 d . . . . .
N8A N 0.86974(12) 0.33450(11) 0.21541(15) 0.0378(6) Uani 1 1 d . . . . .
H8A H 0.882852 0.327369 0.175418 0.045 Uiso 1 1 calc R . . . .
N1A N 0.67060(12) 0.42882(14) 0.00994(16) 0.0457(7) Uani 1 1 d . . . . .
O10 O 0.41150(13) 0.10901(14) 0.0853(2) 0.0692(9) Uani 1 1 d . . . . .
C12 C 0.76589(12) 0.44553(13) 0.47066(17) 0.0333(7) Uani 1 1 d . . . . .
C23 C 0.42111(13) 0.14510(12) 0.44832(17) 0.0324(7) Uani 1 1 d . . . . .
C29 C 0.32046(13) 0.19925(12) 0.36144(16) 0.0314(7) Uani 1 1 d . . . . .
O7A O 1.11597(14) 0.37085(13) 0.1135(3) 0.0849(13) Uani 1 1 d . . . . .
C17 C 0.52103(12) 0.24603(12) 0.47144(17) 0.0316(7) Uani 1 1 d . . . . .
C11 C 0.67476(13) 0.46520(12) 0.51081(19) 0.0351(7) Uani 1 1 d . . . . .
C38A C 0.94862(13) 0.30026(13) 0.25930(16) 0.0333(7) Uani 1 1 d . . . . .
C39A C 0.89163(13) 0.30928(13) 0.27516(17) 0.0349(7) Uani 1 1 d . . . . .
H39A H 0.888463 0.333742 0.314707 0.042 Uiso 1 1 calc R . . . .
C1 C 0.62487(13) 0.28934(13) 0.44073(17) 0.0338(7) Uani 1 1 d . . . . .
C29A C 1.08204(13) 0.21231(12) 0.13754(16) 0.0325(7) Uani 1 1 d . . . . .
C31 C 0.25146(14) 0.26676(14) 0.32860(18) 0.0363(7) Uani 1 1 d . . . . .
H31C H 0.228515 0.235578 0.326569 0.044 Uiso 1 1 calc R . . . .
H31D H 0.242253 0.290268 0.290425 0.044 Uiso 1 1 calc R . . . .
N7 N 0.43808(15) 0.12620(14) 0.0385(2) 0.0581(9) Uani 1 1 d . . . . .
O6A O 1.13862(14) 0.35615(15) 0.0072(2) 0.0811(12) Uani 1 1 d . . . . .
H6AA H 1.110309 0.369787 -0.003121 0.122 Uiso 1 1 calc GR . . . .
C1A C 0.78149(14) 0.31531(14) 0.06823(18) 0.0382(7) Uani 1 1 d . . . . .
N8 N 0.53821(12) 0.30541(14) 0.28513(15) 0.0469(8) Uani 1 1 d . . . . .
H8 H 0.524586 0.299094 0.325044 0.056 Uiso 1 1 calc R . . . .
C35A C 1.06002(13) 0.28340(13) 0.28975(17) 0.0341(7) Uani 1 1 d . . . . .
C33 C 0.27626(14) 0.34336(13) 0.40310(19) 0.0378(7) Uani 1 1 d . . . . .
C47A C 0.83034(13) 0.36814(13) 0.21973(18) 0.0358(7) Uani 1 1 d . . . . .
C35 C 0.34606(14) 0.26457(14) 0.20433(17) 0.0379(7) Uani 1 1 d . . . . .
C5 C 0.64871(13) 0.38107(12) 0.53472(16) 0.0319(6) Uani 1 1 d . . . . .
C23A C 0.97594(13) 0.16280(13) 0.05747(18) 0.0359(7) Uani 1 1 d . . . . .
C30 C 0.30650(13) 0.24796(12) 0.31852(16) 0.0327(7) Uani 1 1 d . . . . .
H30 H 0.329837 0.277510 0.332124 0.039 Uiso 1 1 calc R . . . .
C38 C 0.45715(15) 0.27766(16) 0.23990(18) 0.0424(8) Uani 1 1 d . . . . .
C41A C 0.87575(13) 0.23872(13) 0.36330(17) 0.0346(7) Uani 1 1 d . . . . .
C2 C 0.58622(13) 0.31205(12) 0.49169(16) 0.0312(6) Uani 1 1 d . . . . .
H2C H 0.565385 0.340679 0.470112 0.037 Uiso 1 1 calc R . . . .
C17A C 0.88147(13) 0.26901(12) 0.03312(16) 0.0333(7) Uani 1 1 d . . . . .
C13 C 0.76162(13) 0.47955(13) 0.40820(19) 0.0371(7) Uani 1 1 d . . . . .
H13 H 0.741306 0.465843 0.372354 0.044 Uiso 1 1 calc R . . . .
C15 C 0.79559(13) 0.39470(12) 0.45139(18) 0.0339(7) Uani 1 1 d . . . . .
H15F H 0.830487 0.404585 0.436207 0.041 Uiso 1 1 calc R . . . .
H15G H 0.799149 0.372119 0.492039 0.041 Uiso 1 1 calc R . . . .
C6 C 0.63307(14) 0.43556(13) 0.53595(19) 0.0378(7) Uani 1 1 d . . . . .
C4 C 0.69729(12) 0.37983(12) 0.50974(16) 0.0292(6) Uani 1 1 d . . . . .
H4B H 0.717120 0.348621 0.503888 0.035 Uiso 1 1 calc R . . . .
C47 C 0.57956(15) 0.33541(16) 0.28099(19) 0.0436(8) Uani 1 1 d . . . . .
C24 C 0.38886(14) 0.13458(13) 0.38441(18) 0.0360(7) Uani 1 1 d . . . . .
H24 H 0.358944 0.112073 0.397664 0.043 Uiso 1 1 calc R . . . .
C3 C 0.61654(13) 0.33433(12) 0.55246(16) 0.0327(7) Uani 1 1 d . . . . .
H3B H 0.592072 0.344572 0.588446 0.039 Uiso 1 1 calc R . . . .
H3C H 0.638935 0.306121 0.570800 0.039 Uiso 1 1 calc R . . . .
C30A C 1.09931(13) 0.26198(13) 0.17624(16) 0.0330(7) Uani 1 1 d . . . . .
H30A H 1.077580 0.292337 0.160995 0.040 Uiso 1 1 calc R . . . .
C32 C 0.24098(13) 0.29636(13) 0.39480(17) 0.0338(7) Uani 1 1 d . . . . .
H32 H 0.246213 0.271573 0.433625 0.041 Uiso 1 1 calc R . . . .
C5A C 0.74381(14) 0.39294(14) -0.03002(18) 0.0382(7) Uani 1 1 d . . . . .
C44A C 0.89236(14) 0.20787(13) 0.49876(18) 0.0368(7) Uani 1 1 d . . . . .
C31A C 1.15534(13) 0.27639(14) 0.16365(19) 0.0373(7) Uani 1 1 d . . . . .
H31A H 1.165435 0.303948 0.196662 0.045 Uiso 1 1 calc R . . . .
H31B H 1.176641 0.244731 0.172740 0.045 Uiso 1 1 calc R . . . .
C43A C 0.92270(13) 0.18796(12) 0.44631(18) 0.0344(7) Uani 1 1 d . . . . .
C6A C 0.75001(15) 0.44900(15) -0.02718(19) 0.0413(8) Uani 1 1 d . . . . .
C4A C 0.69515(14) 0.38262(14) -0.00764(18) 0.0380(7) Uani 1 1 d . . . . .
H4AA H 0.680384 0.348326 -0.004656 0.046 Uiso 1 1 calc R . . . .
C24A C 1.00948(14) 0.15157(13) 0.12018(18) 0.0366(7) Uani 1 1 d . . . . .
H24A H 1.037699 0.126970 0.106564 0.044 Uiso 1 1 calc R . . . .
C18A C 0.90618(13) 0.21759(14) 0.01076(18) 0.0368(7) Uani 1 1 d . . . . .
H18A H 0.921112 0.221887 -0.035502 0.044 Uiso 1 1 calc R . . . .
C53A C 1.11370(15) 0.20668(13) 0.27851(18) 0.0385(7) Uani 1 1 d . . . . .
H53A H 1.136784 0.217227 0.315231 0.058 Uiso 1 1 calc GR . . . .
H53B H 1.133256 0.187867 0.243660 0.058 Uiso 1 1 calc GR . . . .
H53C H 1.086910 0.183355 0.296424 0.058 Uiso 1 1 calc GR . . . .
C48 C 0.60182(15) 0.35451(15) 0.35043(18) 0.0410(8) Uani 1 1 d . . . . .
H48 H 0.572507 0.362476 0.381420 0.049 Uiso 1 1 calc R . . . .
C18 C 0.49336(13) 0.19615(12) 0.49524(17) 0.0335(7) Uani 1 1 d . . . . .
H18 H 0.476196 0.203388 0.539519 0.040 Uiso 1 1 calc R . . . .
C16 C 0.79447(14) 0.47183(15) 0.5297(2) 0.0404(8) Uani 1 1 d . . . . .
H16E H 0.777245 0.504982 0.541837 0.061 Uiso 1 1 calc GR . . . .
H16F H 0.829895 0.479331 0.516186 0.061 Uiso 1 1 calc GR . . . .
H16G H 0.794495 0.447964 0.568783 0.061 Uiso 1 1 calc GR . . . .
C45A C 0.85452(14) 0.24427(14) 0.48207(18) 0.0383(7) Uani 1 1 d . . . . .
H45A H 0.834075 0.259314 0.516892 0.046 Uiso 1 1 calc R . . . .
C36A C 1.03519(13) 0.33406(14) 0.26312(17) 0.0367(7) Uani 1 1 d . . . . .
H36A H 1.037465 0.334919 0.212645 0.044 Uiso 1 1 calc R . . . .
C48A C 0.80731(13) 0.38569(13) 0.15221(16) 0.0348(7) Uani 1 1 d . . . . .
H48A H 0.836131 0.391455 0.119659 0.042 Uiso 1 1 calc R . . . .
C42A C 0.91423(13) 0.20357(12) 0.37838(18) 0.0338(7) Uani 1 1 d . . . . .
H42A H 0.935178 0.189715 0.343279 0.041 Uiso 1 1 calc R . . . .
C43 C 0.47737(15) 0.16392(15) 0.0513(2) 0.0460(9) Uani 1 1 d . . . . .
C46A C 0.84612(14) 0.25889(13) 0.41613(18) 0.0368(7) Uani 1 1 d . . . . .
H46A H 0.819486 0.283350 0.406210 0.044 Uiso 1 1 calc R . . . .
C36 C 0.37189(15) 0.31516(15) 0.22849(18) 0.0426(8) Uani 1 1 d . . . . .
H36 H 0.367912 0.318192 0.278644 0.051 Uiso 1 1 calc R . . . .
C49A C 0.77740(16) 0.43791(15) 0.1586(2) 0.0445(8) Uani 1 1 d . . . . .
H49A H 0.759156 0.444426 0.115493 0.053 Uiso 1 1 calc R . . . .
H49B H 0.751116 0.433603 0.194325 0.053 Uiso 1 1 calc R . . . .
C25A C 0.97561(16) 0.12332(13) 0.17173(19) 0.0412(8) Uani 1 1 d . . . . .
H25A H 0.960644 0.091630 0.149863 0.049 Uiso 1 1 calc R . . . .
H25B H 0.946895 0.147152 0.183836 0.049 Uiso 1 1 calc R . . . .
C2A C 0.81654(14) 0.33578(13) 0.01145(17) 0.0366(7) Uani 1 1 d . . . . .
H2AA H 0.837214 0.366681 0.027457 0.044 Uiso 1 1 calc R . . . .
C40A C 0.86478(14) 0.25683(14) 0.29156(18) 0.0378(7) Uani 1 1 d . . . . .
H40A H 0.827303 0.261172 0.285655 0.045 Uiso 1 1 calc R . . . .
H40B H 0.876538 0.229321 0.259439 0.045 Uiso 1 1 calc R . . . .
C53 C 0.28983(16) 0.19045(14) 0.21893(18) 0.0413(8) Uani 1 1 d . . . . .
H53D H 0.263580 0.202181 0.186771 0.062 Uiso 1 1 calc GR . . . .
H53E H 0.273533 0.170585 0.255686 0.062 Uiso 1 1 calc GR . . . .
H53F H 0.314619 0.167678 0.195661 0.062 Uiso 1 1 calc GR . . . .
C10 C 0.67197(14) 0.52054(14) 0.5056(2) 0.0446(9) Uani 1 1 d . . . . .
H10 H 0.699940 0.540680 0.488702 0.054 Uiso 1 1 calc R . . . .
C25 C 0.42270(15) 0.10224(14) 0.33623(19) 0.0412(8) Uani 1 1 d . . . . .
H25C H 0.433849 0.069782 0.360120 0.049 Uiso 1 1 calc R . . . .
H25D H 0.453855 0.123185 0.326036 0.049 Uiso 1 1 calc R . . . .
C11A C 0.70390(16) 0.47015(15) -0.0017(2) 0.0464(9) Uani 1 1 d . . . . .
C32A C 1.16793(15) 0.29644(15) 0.0928(2) 0.0443(8) Uani 1 1 d . . . . .
H32A H 1.159966 0.267426 0.060086 0.053 Uiso 1 1 calc R . . . .
C37A C 1.06390(16) 0.38117(14) 0.2927(2) 0.0481(9) Uani 1 1 d . . . . .
H37A H 1.046590 0.414018 0.279471 0.072 Uiso 1 1 calc GR . . . .
H37B H 1.099153 0.381445 0.275460 0.072 Uiso 1 1 calc GR . . . .
H37C H 1.064441 0.378369 0.342103 0.072 Uiso 1 1 calc GR . . . .
C39 C 0.51457(15) 0.28246(16) 0.22488(18) 0.0451(9) Uani 1 1 d . . . . .
H39 H 0.519504 0.307234 0.185975 0.054 Uiso 1 1 calc R . . . .
C41 C 0.52545(16) 0.21340(16) 0.1354(2) 0.0467(9) Uani 1 1 d . . . . .
C7 C 0.58776(16) 0.46116(15) 0.5556(3) 0.0530(10) Uani 1 1 d . . . . .
H7B H 0.559154 0.441491 0.571569 0.064 Uiso 1 1 calc R . . . .
C14 C 0.78286(17) 0.52603(15) 0.3978(2) 0.0486(9) Uani 1 1 d . . . . .
C34 C 0.18501(14) 0.31680(14) 0.3960(2) 0.0408(8) Uani 1 1 d . . . . .
H34D H 0.179523 0.340948 0.357895 0.061 Uiso 1 1 calc GR . . . .
H34E H 0.178690 0.335614 0.438541 0.061 Uiso 1 1 calc GR . . . .
H34F H 0.161371 0.286770 0.392337 0.061 Uiso 1 1 calc GR . . . .
C54A C 0.73569(15) 0.32237(17) 0.1719(2) 0.0464(9) Uani 1 1 d . . . . .
H54A H 0.702573 0.322213 0.148430 0.070 Uiso 1 1 calc GR . . . .
H54B H 0.733646 0.345542 0.211551 0.070 Uiso 1 1 calc GR . . . .
H54C H 0.744175 0.286326 0.186376 0.070 Uiso 1 1 calc GR . . . .
C42 C 0.48713(15) 0.17823(16) 0.1189(2) 0.0457(9) Uani 1 1 d . . . . .
H42 H 0.466799 0.163269 0.153877 0.055 Uiso 1 1 calc R . . . .
C54 C 0.67249(16) 0.28760(18) 0.3376(2) 0.0492(9) Uani 1 1 d . . . . .
H54D H 0.705063 0.290277 0.362101 0.074 Uiso 1 1 calc GR . . . .
H54E H 0.675089 0.306872 0.294723 0.074 Uiso 1 1 calc GR . . . .
H54F H 0.664828 0.250297 0.328525 0.074 Uiso 1 1 calc GR . . . .
C45 C 0.54285(16) 0.22385(16) 0.0157(2) 0.0479(9) Uani 1 1 d . . . . .
H45 H 0.561652 0.240911 -0.019255 0.057 Uiso 1 1 calc R . . . .
C26A C 1.00224(17) 0.10592(15) 0.2369(2) 0.0471(9) Uani 1 1 d . . . . .
H26A H 1.011233 0.138489 0.263086 0.057 Uiso 1 1 calc R . . . .
C44 C 0.50623(16) 0.18678(15) -0.0015(2) 0.0463(8) Uani 1 1 d . . . . .
C3A C 0.78263(15) 0.35164(15) -0.04870(18) 0.0426(8) Uani 1 1 d . . . . .
H3AA H 0.804622 0.365394 -0.085544 0.051 Uiso 1 1 calc R . . . .
H3AB H 0.764593 0.319887 -0.065895 0.051 Uiso 1 1 calc R . . . .
C19 C 0.53273(14) 0.15124(14) 0.5043(2) 0.0461(9) Uani 1 1 d . . . . .
H19C H 0.557160 0.161112 0.540549 0.055 Uiso 1 1 calc R . . . .
H19D H 0.514626 0.118714 0.518834 0.055 Uiso 1 1 calc R . . . .
C7A C 0.79034(19) 0.48236(19) -0.0431(3) 0.0649(13) Uani 1 1 d . . . . .
H7A H 0.821617 0.468654 -0.060491 0.078 Uiso 1 1 calc R . . . .
C34A C 1.22521(16) 0.30944(17) 0.0865(2) 0.0506(9) Uani 1 1 d . . . . .
H34A H 1.233937 0.338181 0.117766 0.076 Uiso 1 1 calc GR . . . .
H34B H 1.232791 0.320453 0.040073 0.076 Uiso 1 1 calc GR . . . .
H34C H 1.245495 0.277975 0.097736 0.076 Uiso 1 1 calc GR . . . .
C26 C 0.39779(19) 0.08584(15) 0.2688(2) 0.0526(10) Uani 1 1 d . . . . .
H26 H 0.391316 0.118809 0.242184 0.063 Uiso 1 1 calc R . . . .
C8 C 0.58576(18) 0.51527(16) 0.5513(3) 0.0653(14) Uani 1 1 d . . . . .
H8B H 0.555655 0.533180 0.565747 0.078 Uiso 1 1 calc R . . . .
C20A C 0.84100(18) 0.16439(19) 0.0782(3) 0.0615(12) Uani 1 1 d . . . . .
H20A H 0.821286 0.192301 0.097228 0.074 Uiso 1 1 calc R . . . .
C49 C 0.63407(17) 0.40472(17) 0.3425(2) 0.0510(10) Uani 1 1 d . . . . .
H49C H 0.649800 0.413391 0.386731 0.061 Uiso 1 1 calc R . . . .
H49D H 0.662240 0.397505 0.310234 0.061 Uiso 1 1 calc R . . . .
C46 C 0.55285(16) 0.23677(17) 0.0819(2) 0.0482(9) Uani 1 1 d . . . . .
H46 H 0.578813 0.262006 0.091789 0.058 Uiso 1 1 calc R . . . .
C19A C 0.86454(16) 0.17366(15) 0.0098(2) 0.0489(9) Uani 1 1 d . . . . .
H19A H 0.837215 0.183767 -0.022443 0.059 Uiso 1 1 calc R . . . .
H19B H 0.880117 0.140257 -0.006395 0.059 Uiso 1 1 calc R . . . .
C37 C 0.34698(17) 0.36246(15) 0.1949(2) 0.0486(9) Uani 1 1 d . . . . .
H37D H 0.365248 0.394780 0.208020 0.073 Uiso 1 1 calc GR . . . .
H37E H 0.311090 0.364972 0.209318 0.073 Uiso 1 1 calc GR . . . .
H37F H 0.348466 0.358274 0.145681 0.073 Uiso 1 1 calc GR . . . .
C33A C 1.13850(18) 0.34354(19) 0.0724(3) 0.0652(14) Uani 1 1 d . . . . .
C10A C 0.6983(2) 0.52487(18) 0.0069(3) 0.0665(13) Uani 1 1 d . . . . .
H10A H 0.667257 0.539304 0.023886 0.080 Uiso 1 1 calc R . . . .
C40 C 0.53814(17) 0.22900(18) 0.2071(2) 0.0496(9) Uani 1 1 d . . . . .
H40C H 0.575847 0.230894 0.212483 0.060 Uiso 1 1 calc R . . . .
H40D H 0.524992 0.201701 0.238519 0.060 Uiso 1 1 calc R . . . .
C12A C 0.61853(18) 0.4301(3) 0.0405(3) 0.0691(14) Uani 1 1 d . . . . .
C28A C 0.9651(2) 0.07337(18) 0.2796(2) 0.0642(13) Uani 1 1 d . . . . .
H28A H 0.933561 0.093706 0.287036 0.096 Uiso 1 1 calc GR . . . .
H28B H 0.980962 0.065094 0.323213 0.096 Uiso 1 1 calc GR . . . .
H28C H 0.956794 0.040400 0.255830 0.096 Uiso 1 1 calc GR . . . .
C50 C 0.6044(2) 0.45210(19) 0.3181(3) 0.0690(14) Uani 1 1 d . . . . .
H50 H 0.585721 0.442174 0.275722 0.083 Uiso 1 1 calc R . . . .
C9 C 0.62677(17) 0.54466(14) 0.5262(3) 0.0595(12) Uani 1 1 d . . . . .
H9 H 0.623728 0.582058 0.523090 0.071 Uiso 1 1 calc R . . . .
C21A C 0.8456(2) 0.1207(2) 0.1137(3) 0.0726(14) Uani 1 1 d . . . . .
H21A H 0.865763 0.093135 0.094784 0.087 Uiso 1 1 calc R . . . .
C27A C 1.0510(2) 0.07582(18) 0.2239(2) 0.0592(11) Uani 1 1 d . . . . .
H27A H 1.043690 0.045168 0.195102 0.089 Uiso 1 1 calc GR . . . .
H27B H 1.065462 0.063722 0.266973 0.089 Uiso 1 1 calc GR . . . .
H27C H 1.075772 0.098970 0.201108 0.089 Uiso 1 1 calc GR . . . .
C50A C 0.8089(2) 0.4856(2) 0.1749(4) 0.0779(16) Uani 1 1 d . . . . .
H50A H 0.821776 0.478479 0.221663 0.093 Uiso 1 1 calc R . . . .
C27 C 0.3469(2) 0.05806(18) 0.2782(3) 0.0640(12) Uani 1 1 d . . . . .
H27D H 0.351897 0.026017 0.305369 0.096 Uiso 1 1 calc GR . . . .
H27E H 0.332851 0.048396 0.233933 0.096 Uiso 1 1 calc GR . . . .
H27F H 0.322911 0.081773 0.301467 0.096 Uiso 1 1 calc GR . . . .
C20 C 0.56194(18) 0.13996(19) 0.4408(3) 0.0667(13) Uani 1 1 d D . . . .
H20 H 0.579346 0.166661 0.415951 0.080 Uiso 0.44(5) 1 calc R . P A 1
H20B H 0.587673 0.165453 0.430972 0.080 Uiso 0.56(5) 1 calc R . P A 2
C52 C 0.6405(3) 0.4976(2) 0.3023(4) 0.0877(19) Uani 1 1 d . . . . .
H52D H 0.655591 0.510894 0.344437 0.132 Uiso 1 1 calc GR . . . .
H52E H 0.621385 0.526171 0.280123 0.132 Uiso 1 1 calc GR . . . .
H52F H 0.667850 0.485239 0.272218 0.132 Uiso 1 1 calc GR . . . .
C52A C 0.7742(2) 0.5343(2) 0.1837(3) 0.0766(15) Uani 1 1 d . . . . .
H52A H 0.758962 0.543756 0.140017 0.115 Uiso 1 1 calc GR . . . .
H52B H 0.794580 0.564105 0.200597 0.115 Uiso 1 1 calc GR . . . .
H52C H 0.746870 0.526137 0.216112 0.115 Uiso 1 1 calc GR . . . .
C16A C 0.59612(18) 0.3761(3) 0.0474(3) 0.0751(16) Uani 1 1 d . . . . .
H16A H 0.595717 0.358637 0.003099 0.113 Uiso 0.632(9) 1 calc GR . P B 1
H16B H 0.560994 0.378798 0.064676 0.113 Uiso 0.632(9) 1 calc GR . P B 1
H16C H 0.616935 0.355215 0.078926 0.113 Uiso 0.632(9) 1 calc GR . P B 1
H16D H 0.567118 0.362484 0.024033 0.090 Uiso 0.368(9) 1 calc R . P B 2
C8A C 0.7840(3) 0.5355(2) -0.0333(4) 0.094(2) Uani 1 1 d . . . . .
H8AA H 0.811768 0.558662 -0.043076 0.113 Uiso 1 1 calc R . . . .
C28 C 0.4365(2) 0.05221(19) 0.2292(2) 0.0684(13) Uani 1 1 d . . . . .
H28D H 0.467665 0.072930 0.221110 0.103 Uiso 1 1 calc GR . . . .
H28E H 0.421428 0.041717 0.185838 0.103 Uiso 1 1 calc GR . . . .
H28F H 0.445091 0.020503 0.255432 0.103 Uiso 1 1 calc GR . . . .
C9A C 0.7380(3) 0.55668(19) -0.0094(4) 0.092(2) Uani 1 1 d . . . . .
H9A H 0.734613 0.593931 -0.004625 0.110 Uiso 1 1 calc R . . . .
C13A C 0.5824(2) 0.4615(3) -0.0007(4) 0.0862(18) Uani 1 1 d D . . . .
H13A H 0.552486 0.471683 0.023557 0.103 Uiso 0.632(9) 1 calc R . P B 1
H13B H 0.553495 0.437431 -0.011190 0.103 Uiso 0.368(9) 1 calc R . P B 2
H13C H 0.568417 0.488847 0.030128 0.103 Uiso 0.368(9) 1 calc R . P B 2
C51 C 0.5652(3) 0.4698(2) 0.3707(5) 0.103(3) Uani 1 1 d . . . . .
H51D H 0.543325 0.439802 0.383079 0.155 Uiso 1 1 calc GR . . . .
H51E H 0.544020 0.498247 0.351876 0.155 Uiso 1 1 calc GR . . . .
H51F H 0.583169 0.482754 0.410996 0.155 Uiso 1 1 calc GR . . . .
C73 C 0.5615(11) 0.0915(9) 0.4229(17) 0.084(7) Uani 0.44(5) 1 d D . P A 1
H73 H 0.541938 0.066006 0.447014 0.101 Uiso 0.44(5) 1 calc R . P A 1
C15A C 0.6249(2) 0.4531(4) 0.1134(3) 0.101(2) Uani 1 1 d D . . . .
H15C H 0.623599 0.424180 0.146385 0.152 Uiso 0.368(9) 1 calc GR . P B 2
H15D H 0.597037 0.478167 0.122585 0.152 Uiso 0.368(9) 1 calc GR . P B 2
H15E H 0.657917 0.471363 0.116901 0.152 Uiso 0.368(9) 1 calc GR . P B 2
H15A H 0.655806 0.438241 0.135345 0.122 Uiso 0.632(9) 1 calc R . P B 1
H15B H 0.628208 0.492110 0.111762 0.122 Uiso 0.632(9) 1 calc R . P B 1
C22A C 0.8219(3) 0.1105(4) 0.1812(5) 0.114(3) Uani 1 1 d . . . . .
H22A H 0.800714 0.078515 0.178839 0.171 Uiso 1 1 calc GR . . . .
H22B H 0.800450 0.140734 0.194035 0.171 Uiso 1 1 calc GR . . . .
H22C H 0.848981 0.105574 0.214975 0.171 Uiso 1 1 calc GR . . . .
O2A O 0.5780(3) 0.4377(3) 0.1513(4) 0.092(2) Uani 0.632(9) 1 d D . P B 1
H2AB H 0.582544 0.407960 0.169290 0.139 Uiso 0.632(9) 1 calc R . P B 1
C14A C 0.5826(3) 0.4754(4) -0.0521(6) 0.0622(19) Uani 0.632(9) 1 d . . P B 1
H14A H 0.610708 0.467375 -0.080839 0.075 Uiso 0.632(9) 1 calc R . P B 1
H14B H 0.554551 0.495570 -0.068773 0.075 Uiso 0.632(9) 1 calc R . P B 1
H14C H 0.803(2) 0.549(2) 0.438(3) 0.078(16) Uiso 1 1 d . . . . .
H14D H 0.7782(15) 0.5455(15) 0.352(2) 0.037(10) Uiso 1 1 d . . . . .
C0AA C 0.5931(12) 0.0760(14) 0.362(2) 0.140(12) Uani 0.44(5) 1 d D . P A 1
H0AB H 0.570779 0.073039 0.322360 0.210 Uiso 0.44(5) 1 calc GR . P A 1
H0AC H 0.609802 0.041906 0.370543 0.210 Uiso 0.44(5) 1 calc GR . P A 1
H0AD H 0.619309 0.103086 0.353714 0.210 Uiso 0.44(5) 1 calc GR . P A 1
C3AA C 0.6245(5) 0.3507(6) 0.0924(7) 0.0622(19) Uani 0.368(9) 1 d . . P B 2
H3AC H 0.652881 0.368010 0.112903 0.075 Uiso 0.368(9) 1 calc R . P B 2
H3AD H 0.616547 0.315191 0.104179 0.075 Uiso 0.368(9) 1 calc R . P B 2
O0AA O 0.5941(7) 0.4889(7) -0.0638(7) 0.092(2) Uani 0.368(9) 1 d D . P B 2
H0AA H 0.597926 0.466677 -0.094950 0.139 Uiso 0.368(9) 1 calc R . P B 2
C21 C 0.5588(6) 0.0994(7) 0.3933(17) 0.072(6) Uani 0.56(5) 1 d . . P A 2
H21 H 0.538352 0.069721 0.405496 0.086 Uiso 0.56(5) 1 calc R . P A 2
C22 C 0.5847(6) 0.0969(10) 0.3226(16) 0.099(8) Uani 0.56(5) 1 d . . P A 2
H22D H 0.558283 0.095188 0.287432 0.148 Uiso 0.56(5) 1 calc GR . P A 2
H22E H 0.606494 0.065333 0.319916 0.148 Uiso 0.56(5) 1 calc GR . P A 2
H22F H 0.605778 0.128594 0.315854 0.148 Uiso 0.56(5) 1 calc GR . P A 2
C51A C 0.8548(4) 0.4946(4) 0.1366(8) 0.157(5) Uani 1 1 d . . . . .
H51A H 0.879377 0.466079 0.145411 0.235 Uiso 1 1 calc GR . . . .
H51B H 0.869999 0.528585 0.149835 0.235 Uiso 1 1 calc GR . . . .
H51C H 0.846517 0.495406 0.088227 0.235 Uiso 1 1 calc GR . . . .

loop_
_atom_site_aniso_label
_atom_site_aniso_U_11
_atom_site_aniso_U_22
_atom_site_aniso_U_33
_atom_site_aniso_U_23
_atom_site_aniso_U_13
_atom_site_aniso_U_12
O5 0.0387(12) 0.0488(12) 0.0281(13) 0.0053(10) 0.0021(10) -0.0025(10)
O4 0.0385(12) 0.0461(11) 0.0343(13) 0.0132(11) -0.0014(11) -0.0047(10)
O2 0.0420(13) 0.0455(12) 0.0289(13) -0.0013(10) 0.0049(10) 0.0043(10)
O3 0.0475(14) 0.0458(12) 0.0222(12) 0.0047(10) 0.0022(10) -0.0091(10)
O5A 0.0382(13) 0.0488(12) 0.0435(15) -0.0073(11) 0.0075(11) 0.0032(11)
O8A 0.0511(14) 0.0498(13) 0.0244(13) 0.0054(10) -0.0031(11) 0.0003(11)
O1 0.0437(13) 0.0464(12) 0.0353(14) 0.0025(10) 0.0077(11) 0.0066(11)
O3A 0.0458(14) 0.0501(12) 0.0247(12) -0.0064(10) -0.0018(11) 0.0014(11)
O9A 0.0427(13) 0.0509(12) 0.0284(12) -0.0082(10) -0.0006(10) 0.0050(11)
O1A 0.0527(15) 0.0506(14) 0.0430(16) -0.0006(12) 0.0041(13) -0.0080(12)
O6 0.0552(15) 0.0427(12) 0.0368(14) 0.0025(11) 0.0087(12) -0.0049(11)
O13A 0.0546(15) 0.0679(15) 0.0191(12) -0.0021(11) 0.0064(11) 0.0179(13)
O10A 0.0467(14) 0.0459(12) 0.0464(16) 0.0060(11) -0.0114(12) -0.0017(11)
O8 0.0528(15) 0.0578(14) 0.0219(13) -0.0067(10) 0.0009(11) -0.0012(12)
O12A 0.0479(15) 0.0593(15) 0.0288(13) 0.0050(11) -0.0016(11) -0.0032(12)
O4A 0.0495(14) 0.0558(14) 0.0357(14) -0.0148(12) -0.0025(12) 0.0033(12)
O7 0.0518(15) 0.0445(12) 0.0350(14) -0.0092(11) 0.0014(12) -0.0113(11)
O12 0.0588(17) 0.0676(17) 0.0346(15) -0.0034(12) -0.0027(13) 0.0107(14)
N2 0.0352(14) 0.0392(13) 0.0211(13) 0.0042(10) 0.0034(11) -0.0032(11)
O9 0.0470(14) 0.0719(16) 0.0320(14) 0.0136(13) 0.0008(11) -0.0149(13)
N9 0.0344(14) 0.0553(16) 0.0246(15) 0.0029(12) 0.0076(12) -0.0056(12)
O11A 0.0427(14) 0.0564(14) 0.0503(17) -0.0184(13) -0.0061(13) 0.0113(12)
N5 0.0475(16) 0.0421(13) 0.0153(13) -0.0041(11) -0.0031(11) -0.0041(12)
N1 0.0287(12) 0.0341(11) 0.0238(14) 0.0028(10) 0.0041(11) 0.0009(10)
N5A 0.0429(15) 0.0384(13) 0.0210(14) 0.0021(11) -0.0057(12) 0.0003(11)
N6A 0.0442(16) 0.0420(13) 0.0238(14) -0.0044(11) 0.0022(12) 0.0064(12)
N7A 0.0368(15) 0.0377(13) 0.0442(19) -0.0051(13) -0.0087(14) -0.0010(12)
N4A 0.0370(15) 0.0372(13) 0.0254(14) -0.0037(11) 0.0028(12) -0.0009(11)
N3 0.0367(14) 0.0374(13) 0.0238(14) 0.0039(11) 0.0021(11) -0.0002(11)
N2A 0.0470(16) 0.0505(15) 0.0174(13) -0.0061(11) -0.0024(12) 0.0048(13)
N6 0.0462(17) 0.0574(17) 0.0239(15) -0.0016(13) 0.0041(13) -0.0098(14)
N3A 0.0399(15) 0.0439(14) 0.0224(14) -0.0063(11) -0.0016(12) -0.0016(12)
N4 0.0377(15) 0.0397(13) 0.0247(14) 0.0021(11) 0.0020(11) -0.0027(11)
O11 0.0575(18) 0.0590(16) 0.063(2) -0.0080(15) -0.0173(15) 0.0037(14)
N9A 0.0376(15) 0.0526(15) 0.0273(15) 0.0016(13) 0.0038(12) -0.0017(13)
O13 0.0529(16) 0.091(2) 0.0281(15) 0.0154(14) 0.0018(12) -0.0184(15)
N8A 0.0446(16) 0.0493(14) 0.0195(14) -0.0029(11) 0.0000(12) 0.0111(13)
N1A 0.0427(16) 0.0652(19) 0.0292(17) 0.0071(14) -0.0054(13) 0.0025(14)
O10 0.0631(19) 0.0739(19) 0.071(2) 0.0253(17) -0.0143(17) -0.0193(16)
C12 0.0283(15) 0.0421(15) 0.0295(18) 0.0012(14) 0.0043(13) 0.0008(13)
C23 0.0330(16) 0.0350(15) 0.0293(18) -0.0013(13) 0.0064(14) 0.0029(12)
C29 0.0387(17) 0.0384(15) 0.0171(15) -0.0045(12) -0.0042(13) -0.0032(13)
O7A 0.061(2) 0.0489(16) 0.144(4) 0.035(2) 0.008(2) 0.0044(16)
C17 0.0341(16) 0.0367(14) 0.0241(17) 0.0033(12) 0.0062(13) 0.0017(13)
C11 0.0330(16) 0.0346(14) 0.038(2) 0.0000(13) 0.0081(14) 0.0017(13)
C38A 0.0421(18) 0.0410(15) 0.0169(15) -0.0013(12) -0.0020(13) 0.0057(14)
C39A 0.0378(17) 0.0472(16) 0.0197(16) -0.0035(13) -0.0013(13) 0.0052(14)
C1 0.0351(17) 0.0405(16) 0.0258(17) 0.0002(13) 0.0028(14) -0.0055(14)
C29A 0.0388(17) 0.0383(15) 0.0206(16) 0.0066(12) -0.0019(14) 0.0012(13)
C31 0.0410(18) 0.0435(16) 0.0244(17) -0.0006(13) -0.0054(14) -0.0004(14)
N7 0.056(2) 0.0516(18) 0.067(3) 0.0143(18) -0.0114(19) -0.0007(16)
O6A 0.067(2) 0.083(2) 0.094(3) 0.053(2) -0.019(2) -0.0132(18)
C1A 0.0437(19) 0.0450(17) 0.0258(18) -0.0011(14) -0.0015(14) 0.0067(15)
N8 0.0457(17) 0.076(2) 0.0188(14) 0.0068(14) 0.0020(13) -0.0195(16)
C35A 0.0367(17) 0.0387(15) 0.0269(18) 0.0019(13) -0.0029(14) -0.0041(13)
C33 0.0402(18) 0.0392(16) 0.0340(19) -0.0021(15) -0.0022(15) 0.0026(14)
C47A 0.0388(17) 0.0454(16) 0.0233(17) -0.0016(13) 0.0049(14) 0.0060(14)
C35 0.0460(19) 0.0462(17) 0.0215(18) -0.0033(13) -0.0019(15) -0.0003(15)
C5 0.0370(17) 0.0362(14) 0.0224(16) -0.0006(12) 0.0029(13) 0.0016(13)
C23A 0.0389(17) 0.0443(16) 0.0246(17) -0.0026(14) 0.0012(14) -0.0047(14)
C30 0.0414(17) 0.0391(15) 0.0176(15) -0.0034(12) -0.0037(13) -0.0047(13)
C38 0.047(2) 0.060(2) 0.0200(16) -0.0001(15) 0.0007(15) -0.0130(17)
C41A 0.0389(17) 0.0381(15) 0.0269(17) -0.0037(13) -0.0038(14) 0.0003(13)
C2 0.0357(16) 0.0329(13) 0.0251(16) 0.0064(12) 0.0041(13) -0.0005(12)
C17A 0.0390(17) 0.0417(15) 0.0192(16) -0.0021(13) 0.0024(13) -0.0038(13)
C13 0.0351(17) 0.0454(17) 0.0307(18) 0.0047(14) 0.0076(15) 0.0051(14)
C15 0.0308(16) 0.0414(15) 0.0296(18) 0.0023(13) 0.0038(13) 0.0019(13)
C6 0.0369(17) 0.0388(15) 0.038(2) -0.0020(14) 0.0089(15) -0.0008(14)
C4 0.0322(16) 0.0356(14) 0.0197(15) 0.0013(11) 0.0018(12) 0.0020(12)
C47 0.0435(19) 0.061(2) 0.0266(19) 0.0117(16) 0.0032(16) -0.0095(16)
C24 0.0402(17) 0.0379(15) 0.0299(18) -0.0010(13) 0.0005(15) -0.0041(14)
C3 0.0384(17) 0.0387(14) 0.0211(16) 0.0027(12) 0.0032(13) 0.0027(13)
C30A 0.0373(17) 0.0423(15) 0.0193(15) 0.0056(12) -0.0026(13) 0.0004(13)
C32 0.0394(17) 0.0384(15) 0.0236(17) -0.0018(13) -0.0034(14) -0.0002(13)
C5A 0.0436(19) 0.0453(17) 0.0258(17) 0.0021(14) -0.0090(15) -0.0048(15)
C44A 0.0404(18) 0.0416(15) 0.0285(18) 0.0015(14) -0.0035(15) -0.0057(14)
C31A 0.0362(17) 0.0416(16) 0.0340(19) 0.0029(14) -0.0048(15) -0.0025(13)
C43A 0.0345(16) 0.0338(14) 0.0349(19) -0.0039(13) -0.0013(14) -0.0023(13)
C6A 0.045(2) 0.0492(18) 0.0300(19) 0.0045(15) -0.0117(15) -0.0027(15)
C4A 0.0421(18) 0.0443(16) 0.0278(18) 0.0044(14) -0.0059(15) -0.0014(14)
C24A 0.0422(18) 0.0370(15) 0.0305(18) -0.0033(13) 0.0010(15) -0.0022(14)
C18A 0.0387(18) 0.0469(17) 0.0248(17) -0.0039(13) -0.0019(14) 0.0001(14)
C53A 0.0460(19) 0.0427(16) 0.0267(17) 0.0005(14) -0.0087(15) 0.0023(14)
C48 0.0422(19) 0.0574(19) 0.0234(17) 0.0075(15) 0.0001(14) -0.0120(16)
C18 0.0348(16) 0.0387(15) 0.0269(17) 0.0042(13) 0.0024(14) -0.0048(13)
C16 0.0332(17) 0.0521(18) 0.036(2) -0.0021(15) -0.0015(15) -0.0013(14)
C45A 0.0381(18) 0.0494(17) 0.0276(18) -0.0033(14) 0.0044(14) 0.0016(14)
C36A 0.0373(17) 0.0501(17) 0.0227(17) 0.0042(14) 0.0017(14) 0.0030(14)
C48A 0.0374(17) 0.0485(16) 0.0187(16) 0.0012(13) 0.0005(13) -0.0008(14)
C42A 0.0331(16) 0.0387(15) 0.0296(18) -0.0087(13) 0.0046(14) -0.0027(13)
C43 0.047(2) 0.0474(18) 0.043(2) 0.0031(16) -0.0030(17) 0.0072(16)
C46A 0.0356(17) 0.0406(16) 0.0341(19) -0.0029(14) 0.0009(14) 0.0004(14)
C36 0.048(2) 0.0579(19) 0.0215(17) -0.0058(15) 0.0070(15) -0.0103(17)
C49A 0.049(2) 0.058(2) 0.0265(19) 0.0001(15) -0.0027(16) 0.0103(17)
C25A 0.054(2) 0.0400(16) 0.0293(18) -0.0025(14) 0.0052(16) -0.0094(15)
C2A 0.0431(18) 0.0424(15) 0.0243(17) -0.0041(13) 0.0006(14) -0.0006(14)
C40A 0.0398(18) 0.0491(17) 0.0245(17) -0.0019(14) -0.0036(14) 0.0010(15)
C53 0.056(2) 0.0445(16) 0.0232(17) -0.0048(14) -0.0059(16) -0.0029(16)
C10 0.0394(19) 0.0395(16) 0.055(2) 0.0002(16) 0.0145(17) -0.0006(14)
C25 0.048(2) 0.0445(17) 0.0310(19) -0.0002(14) 0.0017(16) 0.0005(15)
C11A 0.050(2) 0.0485(18) 0.041(2) -0.0025(16) -0.0189(18) 0.0018(16)
C32A 0.044(2) 0.0492(18) 0.040(2) 0.0096(16) -0.0037(17) -0.0098(16)
C37A 0.049(2) 0.0422(17) 0.053(2) 0.0010(17) 0.0008(18) 0.0005(16)
C39 0.048(2) 0.068(2) 0.0200(17) 0.0029(16) -0.0033(15) -0.0159(18)
C41 0.049(2) 0.056(2) 0.035(2) 0.0043(16) 0.0012(17) 0.0005(17)
C7 0.041(2) 0.0455(18) 0.072(3) -0.0081(19) 0.023(2) 0.0028(16)
C14 0.053(2) 0.0473(19) 0.045(2) 0.0121(18) 0.0124(19) 0.0020(17)
C34 0.0394(18) 0.0463(17) 0.037(2) -0.0033(15) -0.0026(15) 0.0036(15)
C54A 0.045(2) 0.065(2) 0.0290(19) 0.0048(16) 0.0084(16) -0.0051(17)
C42 0.0415(19) 0.057(2) 0.038(2) 0.0126(17) 0.0048(16) -0.0037(17)
C54 0.047(2) 0.074(2) 0.0265(19) -0.0014(17) 0.0122(16) 0.0013(19)
C45 0.048(2) 0.061(2) 0.035(2) 0.0070(17) 0.0083(17) -0.0002(17)
C26A 0.066(2) 0.0445(17) 0.031(2) -0.0005(15) -0.0071(18) -0.0094(17)
C44 0.048(2) 0.0522(18) 0.038(2) -0.0032(17) -0.0060(17) 0.0072(16)
C3A 0.051(2) 0.0522(18) 0.0247(18) -0.0040(15) -0.0052(15) 0.0009(16)
C19 0.0375(18) 0.0401(16) 0.061(3) 0.0058(17) -0.0047(18) -0.0017(15)
C7A 0.057(3) 0.066(2) 0.072(3) 0.022(2) -0.019(2) -0.022(2)
C34A 0.046(2) 0.056(2) 0.049(2) 0.0062(18) 0.0020(18) -0.0073(17)
C26 0.079(3) 0.0460(18) 0.033(2) -0.0025(16) -0.003(2) 0.0054(19)
C8 0.049(2) 0.047(2) 0.101(4) -0.002(2) 0.034(3) 0.0106(18)
C20A 0.053(2) 0.061(2) 0.070(3) -0.002(2) 0.002(2) -0.018(2)
C49 0.051(2) 0.069(2) 0.033(2) 0.0155(18) -0.0099(18) -0.0147(19)
C46 0.044(2) 0.064(2) 0.037(2) 0.0026(17) 0.0047(17) -0.0106(18)
C19A 0.048(2) 0.0498(18) 0.049(2) -0.0103(17) -0.0145(18) -0.0014(17)
C37 0.059(2) 0.0463(18) 0.040(2) -0.0059(16) 0.0054(18) -0.0023(17)
C33A 0.046(2) 0.053(2) 0.097(4) 0.036(3) -0.007(2) -0.002(2)
C10A 0.077(3) 0.056(2) 0.067(3) -0.012(2) -0.035(3) 0.020(2)
C40 0.049(2) 0.071(2) 0.0285(19) 0.0106(17) 0.0024(16) -0.0044(19)
C12A 0.042(2) 0.118(4) 0.047(3) -0.009(3) -0.007(2) 0.014(2)
C28A 0.101(4) 0.054(2) 0.037(2) -0.0054(18) 0.009(2) -0.024(2)
C50 0.070(3) 0.064(2) 0.074(3) 0.023(2) -0.032(3) -0.011(2)
C9 0.049(2) 0.0356(16) 0.094(4) -0.0053(19) 0.025(2) 0.0059(16)
C21A 0.065(3) 0.073(3) 0.080(4) 0.015(3) -0.015(3) -0.027(2)
C27A 0.081(3) 0.059(2) 0.038(2) 0.0087(18) -0.009(2) 0.007(2)
C50A 0.063(3) 0.064(3) 0.107(5) -0.021(3) 0.012(3) 0.002(2)
C27 0.085(3) 0.053(2) 0.054(3) -0.009(2) -0.018(2) -0.004(2)
C20 0.048(2) 0.056(2) 0.096(4) -0.020(2) 0.010(2) 0.0072(19)
C52 0.091(4) 0.087(3) 0.086(4) 0.045(3) -0.025(3) -0.025(3)
C52A 0.092(4) 0.053(2) 0.085(4) -0.006(2) 0.006(3) 0.009(2)
C16A 0.037(2) 0.138(5) 0.050(3) 0.030(3) -0.009(2) -0.017(3)
C8A 0.084(4) 0.063(3) 0.137(6) 0.035(3) -0.050(4) -0.024(3)
C28 0.109(4) 0.057(2) 0.039(2) -0.0074(19) 0.007(2) 0.016(2)
C9A 0.096(4) 0.045(2) 0.133(6) 0.005(3) -0.066(4) -0.009(3)
C13A 0.061(3) 0.125(5) 0.073(4) 0.002(4) -0.022(3) 0.021(3)
C51 0.074(4) 0.058(3) 0.177(8) 0.030(4) -0.020(4) 0.007(3)
C73 0.096(13) 0.096(12) 0.059(14) -0.024(9) -0.006(11) 0.032(9)
C15A 0.056(3) 0.193(8) 0.056(4) -0.037(4) 0.001(3) 0.020(4)
C22A 0.090(4) 0.138(6) 0.112(6) 0.050(5) -0.005(4) -0.052(4)
O2A 0.089(4) 0.118(5) 0.071(4) 0.010(3) 0.018(3) 0.007(4)
C14A 0.047(4) 0.084(5) 0.056(5) 0.003(4) 0.015(3) -0.015(3)
C0AA 0.16(2) 0.139(19) 0.12(3) -0.068(19) 0.015(18) 0.074(18)
C3AA 0.047(4) 0.084(5) 0.056(5) 0.003(4) 0.015(3) -0.015(3)
O0AA 0.089(4) 0.118(5) 0.071(4) 0.010(3) 0.018(3) 0.007(4)
C21 0.052(6) 0.072(7) 0.091(15) -0.041(8) 0.004(8) 0.009(5)
C22 0.077(8) 0.108(12) 0.112(16) -0.051(12) 0.008(8) 0.010(7)
C51A 0.127(7) 0.095(5) 0.248(14) -0.032(7) 0.065(8) -0.041(5)

loop_
_atom_type_symbol
_atom_type_description
_atom_type_scat_dispersion_real
_atom_type_scat_dispersion_imag
_atom_type_scat_source
C C 0.0181 0.0091 'International Tables Vol C Tables 4.2.6.8 and 6.1.1.4'
H H 0.0000 0.0000 'International Tables Vol C Tables 4.2.6.8 and 6.1.1.4'
N N 0.0311 0.0180 'International Tables Vol C Tables 4.2.6.8 and 6.1.1.4'
O O 0.0492 0.0322 'International Tables Vol C Tables 4.2.6.8 and 6.1.1.4'

loop_
_geom_angle_atom_site_label_1
_geom_angle_atom_site_label_2
_geom_angle_atom_site_label_3
_geom_angle
_geom_angle_site_symmetry_1
_geom_angle_site_symmetry_3
_geom_angle_publ_flag
C15 O2 H2 109.5 . . ?
C44A O12A H12A 109.5 . . ?
C33 O7 H7 109.5 . . ?
C44 O12 H12 109.5 . . ?
C17 N2 H2B 120.1 . . ?
C17 N2 C2 119.7(3) . . ?
C2 N2 H2B 120.1 . . ?
C1 N9 C48 126.4(3) . . ?
C1 N9 C54 115.6(3) . . ?
C48 N9 C54 118.0(3) . . ?
C35 N5 C30 126.3(3) . . ?
C35 N5 C53 117.5(3) . . ?
C53 N5 C30 116.2(3) . . ?
C11 N1 C12 125.8(2) . . ?
C11 N1 C4 107.6(3) . . ?
C4 N1 C12 126.2(3) . . ?
C35A N5A C30A 126.8(3) . . ?
C35A N5A C53A 117.3(3) . . ?
C53A N5A C30A 115.8(3) . . ?
C38A N6A H6A 120.2 . . ?
C38A N6A C36A 119.6(3) . . ?
C36A N6A H6A 120.2 . . ?
O10A N7A C43A 118.8(3) . . ?
O11A N7A O10A 121.0(3) . . ?
O11A N7A C43A 120.1(3) . . ?
C29A N4A H4A 118.9 . . ?
C29A N4A C24A 122.1(3) . . ?
C24A N4A H4A 118.9 . . ?
C23 N3 H3 117.9 . . ?
C23 N3 C18 124.3(3) . . ?
C18 N3 H3 117.9 . . ?
C17A N2A H2A 119.8 . . ?
C17A N2A C2A 120.3(3) . . ?
C2A N2A H2A 119.8 . . ?
C38 N6 H6 119.5 . . ?
C38 N6 C36 121.1(3) . . ?
C36 N6 H6 119.5 . . ?
C23A N3A H3A 118.0 . . ?
C23A N3A C18A 124.1(3) . . ?
C18A N3A H3A 118.0 . . ?
C29 N4 H4 118.8 . . ?
C29 N4 C24 122.4(3) . . ?
C24 N4 H4 118.8 . . ?
C1A N9A C48A 127.3(3) . . ?
C1A N9A C54A 116.6(3) . . ?
C54A N9A C48A 115.9(3) . . ?
C39A N8A H8A 119.1 . . ?
C47A N8A H8A 119.1 . . ?
C47A N8A C39A 121.8(3) . . ?
C4A N1A C11A 107.9(3) . . ?
C4A N1A C12A 123.1(4) . . ?
C11A N1A C12A 128.8(4) . . ?
N1 C12 C13 109.5(3) . . ?
N1 C12 C15 108.8(3) . . ?
N1 C12 C16 108.6(3) . . ?
C13 C12 C15 107.9(3) . . ?
C13 C12 C16 114.3(3) . . ?
C16 C12 C15 107.7(3) . . ?
O4 C23 N3 124.2(3) . . ?
O4 C23 C24 119.6(3) . . ?
N3 C23 C24 116.1(3) . . ?
O5 C29 N4 123.8(3) . . ?
O5 C29 C30 122.3(3) . . ?
N4 C29 C30 113.9(3) . . ?
O3 C17 N2 122.1(3) . . ?
O3 C17 C18 120.3(3) . . ?
N2 C17 C18 117.5(3) . . ?
N1 C11 C6 108.3(3) . . ?
N1 C11 C10 130.7(3) . . ?
C10 C11 C6 121.0(3) . . ?
O9A C38A N6A 123.0(3) . . ?
O9A C38A C39A 120.4(3) . . ?
N6A C38A C39A 116.6(3) . . ?
N8A C39A C38A 106.1(3) . . ?
N8A C39A H39A 109.3 . . ?
N8A C39A C40A 111.7(3) . . ?
C38A C39A H39A 109.3 . . ?
C40A C39A C38A 110.9(3) . . ?
C40A C39A H39A 109.3 . . ?
O1 C1 N9 121.0(3) . . ?
O1 C1 C2 117.3(3) . . ?
N9 C1 C2 121.6(3) . . ?
O5A C29A N4A 123.9(3) . . ?
O5A C29A C30A 122.5(3) . . ?
N4A C29A C30A 113.6(3) . . ?
H31C C31 H31D 107.4 . . ?
C30 C31 H31C 108.4 . . ?
C30 C31 H31D 108.4 . . ?
C30 C31 C32 115.6(3) . . ?
C32 C31 H31C 108.4 . . ?
C32 C31 H31D 108.4 . . ?
O11 N7 C43 118.6(4) . . ?
O10 N7 O11 121.0(4) . . ?
O10 N7 C43 120.4(4) . . ?
C33A O6A H6AA 109.5 . . ?
O1A C1A N9A 121.7(3) . . ?
O1A C1A C2A 116.2(3) . . ?
N9A C1A C2A 121.9(3) . . ?
C47 N8 H8 119.3 . . ?
C47 N8 C39 121.4(3) . . ?
C39 N8 H8 119.3 . . ?
O8A C35A N5A 120.8(3) . . ?
O8A C35A C36A 118.9(3) . . ?
N5A C35A C36A 120.3(3) . . ?
O6 C33 O7 119.7(3) . . ?
O6 C33 C32 124.0(3) . . ?
O7 C33 C32 116.2(3) . . ?
O13A C47A N8A 122.7(3) . . ?
O13A C47A C48A 121.8(3) . . ?
N8A C47A C48A 115.5(3) . . ?
O8 C35 N5 120.4(3) . . ?
O8 C35 C36 119.1(3) . . ?
N5 C35 C36 120.4(3) . . ?
C6 C5 C3 126.6(3) . . ?
C4 C5 C6 107.0(3) . . ?
C4 C5 C3 126.3(3) . . ?
O4A C23A N3A 123.6(3) . . ?
O4A C23A C24A 119.2(3) . . ?
N3A C23A C24A 116.9(3) . . ?
N5 C30 C29 109.4(3) . . ?
N5 C30 C31 110.5(3) . . ?
N5 C30 H30 107.7 . . ?
C29 C30 H30 107.7 . . ?
C31 C30 C29 113.6(3) . . ?
C31 C30 H30 107.7 . . ?
O9 C38 N6 123.1(4) . . ?
O9 C38 C39 119.9(4) . . ?
N6 C38 C39 117.0(3) . . ?
C42A C41A C46A 118.6(3) . . ?
C42A C41A C40A 122.4(3) . . ?
C46A C41A C40A 119.0(3) . . ?
N2 C2 C1 108.7(2) . . ?
N2 C2 H2C 110.3 . . ?
N2 C2 C3 109.2(3) . . ?
C1 C2 H2C 110.3 . . ?
C1 C2 C3 108.1(3) . . ?
C3 C2 H2C 110.3 . . ?
O3A C17A N2A 121.9(3) . . ?
O3A C17A C18A 120.9(3) . . ?
N2A C17A C18A 117.1(3) . . ?
C12 C13 H13 116.4 . . ?
C14 C13 C12 127.3(4) . . ?
C14 C13 H13 116.4 . . ?
O2 C15 C12 113.0(3) . . ?
O2 C15 H15F 109.0 . . ?
O2 C15 H15G 109.0 . . ?
C12 C15 H15F 109.0 . . ?
C12 C15 H15G 109.0 . . ?
H15F C15 H15G 107.8 . . ?
C11 C6 C5 106.5(3) . . ?
C7 C6 C11 120.1(3) . . ?
C7 C6 C5 133.3(3) . . ?
N1 C4 H4B 124.8 . . ?
C5 C4 N1 110.5(3) . . ?
C5 C4 H4B 124.8 . . ?
O13 C47 N8 123.1(4) . . ?
O13 C47 C48 121.8(3) . . ?
N8 C47 C48 115.1(3) . . ?
N4 C24 C23 114.7(3) . . ?
N4 C24 H24 108.0 . . ?
N4 C24 C25 111.3(3) . . ?
C23 C24 H24 108.0 . . ?
C25 C24 C23 106.7(3) . . ?
C25 C24 H24 108.0 . . ?
C5 C3 C2 113.2(3) . . ?
C5 C3 H3B 108.9 . . ?
C5 C3 H3C 108.9 . . ?
C2 C3 H3B 108.9 . . ?
C2 C3 H3C 108.9 . . ?
H3B C3 H3C 107.8 . . ?
N5A C30A C29A 108.9(3) . . ?
N5A C30A H30A 108.1 . . ?
N5A C30A C31A 110.5(3) . . ?
C29A C30A H30A 108.1 . . ?
C31A C30A C29A 113.2(3) . . ?
C31A C30A H30A 108.1 . . ?
C31 C32 H32 109.0 . . ?
C31 C32 C34 110.1(3) . . ?
C33 C32 C31 111.6(3) . . ?
C33 C32 H32 109.0 . . ?
C33 C32 C34 108.1(3) . . ?
C34 C32 H32 109.0 . . ?
C6A C5A C3A 128.6(3) . . ?
C4A C5A C6A 106.3(3) . . ?
C4A C5A C3A 124.9(3) . . ?
O12A C44A C43A 125.8(3) . . ?
O12A C44A C45A 116.6(3) . . ?
C45A C44A C43A 117.7(3) . . ?
C30A C31A H31A 108.3 . . ?
C30A C31A H31B 108.3 . . ?
H31A C31A H31B 107.4 . . ?
C32A C31A C30A 115.8(3) . . ?
C32A C31A H31A 108.3 . . ?
C32A C31A H31B 108.3 . . ?
C44A C43A N7A 121.7(3) . . ?
C44A C43A C42A 121.0(3) . . ?
C42A C43A N7A 117.3(3) . . ?
C11A C6A C5A 107.1(3) . . ?
C7A C6A C5A 133.0(4) . . ?
C7A C6A C11A 119.9(4) . . ?
N1A C4A H4AA 124.7 . . ?
C5A C4A N1A 110.6(3) . . ?
C5A C4A H4AA 124.7 . . ?
N4A C24A C23A 113.5(3) . . ?
N4A C24A H24A 108.3 . . ?
N4A C24A C25A 111.0(3) . . ?
C23A C24A H24A 108.3 . . ?
C25A C24A C23A 107.1(3) . . ?
C25A C24A H24A 108.3 . . ?
N3A C18A C17A 106.7(3) . . ?
N3A C18A H18A 109.8 . . ?
N3A C18A C19A 112.0(3) . . ?
C17A C18A H18A 109.8 . . ?
C17A C18A C19A 108.6(3) . . ?
C19A C18A H18A 109.8 . . ?
N5A C53A H53A 109.5 . . ?
N5A C53A H53B 109.5 . . ?
N5A C53A H53C 109.5 . . ?
H53A C53A H53B 109.5 . . ?
H53A C53A H53C 109.5 . . ?
H53B C53A H53C 109.5 . . ?
N9 C48 C47 107.4(3) . . ?
N9 C48 H48 108.4 . . ?
N9 C48 C49 112.4(3) . . ?
C47 C48 H48 108.4 . . ?
C49 C48 C47 111.7(3) . . ?
C49 C48 H48 108.4 . . ?
N3 C18 C17 106.1(3) . . ?
N3 C18 H18 109.3 . . ?
N3 C18 C19 113.5(3) . . ?
C17 C18 H18 109.3 . . ?
C17 C18 C19 109.2(3) . . ?
C19 C18 H18 109.3 . . ?
C12 C16 H16E 109.5 . . ?
C12 C16 H16F 109.5 . . ?
C12 C16 H16G 109.5 . . ?
H16E C16 H16F 109.5 . . ?
H16E C16 H16G 109.5 . . ?
H16F C16 H16G 109.5 . . ?
C44A C45A H45A 119.4 . . ?
C46A C45A C44A 121.1(3) . . ?
C46A C45A H45A 119.4 . . ?
N6A C36A C35A 109.5(3) . . ?
N6A C36A H36A 109.7 . . ?
N6A C36A C37A 109.9(3) . . ?
C35A C36A H36A 109.7 . . ?
C37A C36A C35A 108.3(3) . . ?
C37A C36A H36A 109.7 . . ?
N9A C48A C47A 107.9(3) . . ?
N9A C48A H48A 108.0 . . ?
N9A C48A C49A 112.7(3) . . ?
C47A C48A H48A 108.0 . . ?
C47A C48A C49A 112.1(3) . . ?
C49A C48A H48A 108.0 . . ?
C41A C42A C43A 120.0(3) . . ?
C41A C42A H42A 120.0 . . ?
C43A C42A H42A 120.0 . . ?
C42 C43 N7 118.1(4) . . ?
C42 C43 C44 120.1(4) . . ?
C44 C43 N7 121.8(4) . . ?
C41A C46A H46A 119.2 . . ?
C45A C46A C41A 121.6(3) . . ?
C45A C46A H46A 119.2 . . ?
N6 C36 C35 109.0(3) . . ?
N6 C36 H36 109.3 . . ?
N6 C36 C37 110.4(3) . . ?
C35 C36 H36 109.3 . . ?
C37 C36 C35 109.6(3) . . ?
C37 C36 H36 109.3 . . ?
C48A C49A H49A 108.4 . . ?
C48A C49A H49B 108.4 . . ?
H49A C49A H49B 107.5 . . ?
C50A C49A C48A 115.6(3) . . ?
C50A C49A H49A 108.4 . . ?
C50A C49A H49B 108.4 . . ?
C24A C25A H25A 108.3 . . ?
C24A C25A H25B 108.3 . . ?
C24A C25A C26A 115.8(3) . . ?
H25A C25A H25B 107.4 . . ?
C26A C25A H25A 108.3 . . ?
C26A C25A H25B 108.3 . . ?
N2A C2A C1A 109.0(3) . . ?
N2A C2A H2AA 110.6 . . ?
N2A C2A C3A 107.8(3) . . ?
C1A C2A H2AA 110.6 . . ?
C3A C2A C1A 108.1(3) . . ?
C3A C2A H2AA 110.6 . . ?
C39A C40A H40A 109.2 . . ?
C39A C40A H40B 109.2 . . ?
C41A C40A C39A 111.8(3) . . ?
C41A C40A H40A 109.2 . . ?
C41A C40A H40B 109.2 . . ?
H40A C40A H40B 107.9 . . ?
N5 C53 H53D 109.5 . . ?
N5 C53 H53E 109.5 . . ?
N5 C53 H53F 109.5 . . ?
H53D C53 H53E 109.5 . . ?
H53D C53 H53F 109.5 . . ?
H53E C53 H53F 109.5 . . ?
C11 C10 H10 121.3 . . ?
C9 C10 C11 117.4(3) . . ?
C9 C10 H10 121.3 . . ?
C24 C25 H25C 108.3 . . ?
C24 C25 H25D 108.3 . . ?
C24 C25 C26 116.0(3) . . ?
H25C C25 H25D 107.4 . . ?
C26 C25 H25C 108.3 . . ?
C26 C25 H25D 108.3 . . ?
N1A C11A C6A 108.1(3) . . ?
N1A C11A C10A 131.5(4) . . ?
C10A C11A C6A 120.4(4) . . ?
C31A C32A H32A 107.8 . . ?
C31A C32A C34A 110.8(3) . . ?
C34A C32A H32A 107.8 . . ?
C33A C32A C31A 114.1(4) . . ?
C33A C32A H32A 107.8 . . ?
C33A C32A C34A 108.2(3) . . ?
C36A C37A H37A 109.5 . . ?
C36A C37A H37B 109.5 . . ?
C36A C37A H37C 109.5 . . ?
H37A C37A H37B 109.5 . . ?
H37A C37A H37C 109.5 . . ?
H37B C37A H37C 109.5 . . ?
N8 C39 C38 106.6(3) . . ?
N8 C39 H39 108.9 . . ?
N8 C39 C40 111.7(3) . . ?
C38 C39 H39 108.9 . . ?
C40 C39 C38 111.6(3) . . ?
C40 C39 H39 108.9 . . ?
C42 C41 C46 117.5(4) . . ?
C42 C41 C40 123.5(4) . . ?
C46 C41 C40 119.1(4) . . ?
C6 C7 H7B 120.8 . . ?
C8 C7 C6 118.3(4) . . ?
C8 C7 H7B 120.8 . . ?
C13 C14 H14C 124(3) . . ?
C13 C14 H14D 120(2) . . ?
H14C C14 H14D 115(4) . . ?
C32 C34 H34D 109.5 . . ?
C32 C34 H34E 109.5 . . ?
C32 C34 H34F 109.5 . . ?
H34D C34 H34E 109.5 . . ?
H34D C34 H34F 109.5 . . ?
H34E C34 H34F 109.5 . . ?
N9A C54A H54A 109.5 . . ?
N9A C54A H54B 109.5 . . ?
N9A C54A H54C 109.5 . . ?
H54A C54A H54B 109.5 . . ?
H54A C54A H54C 109.5 . . ?
H54B C54A H54C 109.5 . . ?
C43 C42 H42 119.2 . . ?
C41 C42 C43 121.5(4) . . ?
C41 C42 H42 119.2 . . ?
N9 C54 H54D 109.5 . . ?
N9 C54 H54E 109.5 . . ?
N9 C54 H54F 109.5 . . ?
H54D C54 H54E 109.5 . . ?
H54D C54 H54F 109.5 . . ?
H54E C54 H54F 109.5 . . ?
C44 C45 H45 119.1 . . ?
C46 C45 H45 119.1 . . ?
C46 C45 C44 121.8(4) . . ?
C25A C26A H26A 107.8 . . ?
C28A C26A C25A 109.4(4) . . ?
C28A C26A H26A 107.8 . . ?
C27A C26A C25A 112.7(3) . . ?
C27A C26A H26A 107.8 . . ?
C27A C26A C28A 111.1(4) . . ?
O12 C44 C43 124.5(4) . . ?
O12 C44 C45 117.8(4) . . ?
C45 C44 C43 117.7(4) . . ?
C5A C3A C2A 112.3(3) . . ?
C5A C3A H3AA 109.1 . . ?
C5A C3A H3AB 109.1 . . ?
C2A C3A H3AA 109.1 . . ?
C2A C3A H3AB 109.1 . . ?
H3AA C3A H3AB 107.9 . . ?
C18 C19 H19C 109.1 . . ?
C18 C19 H19D 109.1 . . ?
H19C C19 H19D 107.9 . . ?
C20 C19 C18 112.4(4) . . ?
C20 C19 H19C 109.1 . . ?
C20 C19 H19D 109.1 . . ?
C6A C7A H7A 120.8 . . ?
C8A C7A C6A 118.3(6) . . ?
C8A C7A H7A 120.8 . . ?
C32A C34A H34A 109.5 . . ?
C32A C34A H34B 109.5 . . ?
C32A C34A H34C 109.5 . . ?
H34A C34A H34B 109.5 . . ?
H34A C34A H34C 109.5 . . ?
H34B C34A H34C 109.5 . . ?
C25 C26 H26 107.6 . . ?
C27 C26 C25 112.9(4) . . ?
C27 C26 H26 107.6 . . ?
C27 C26 C28 112.5(4) . . ?
C28 C26 C25 108.3(4) . . ?
C28 C26 H26 107.6 . . ?
C7 C8 H8B 119.2 . . ?
C7 C8 C9 121.6(4) . . ?
C9 C8 H8B 119.2 . . ?
C19A C20A H20A 117.5 . . ?
C21A C20A H20A 117.5 . . ?
C21A C20A C19A 125.1(5) . . ?
C48 C49 H49C 108.7 . . ?
C48 C49 H49D 108.7 . . ?
H49C C49 H49D 107.6 . . ?
C50 C49 C48 114.2(4) . . ?
C50 C49 H49C 108.7 . . ?
C50 C49 H49D 108.7 . . ?
C41 C46 H46 119.3 . . ?
C45 C46 C41 121.4(4) . . ?
C45 C46 H46 119.3 . . ?
C18A C19A H19A 109.0 . . ?
C18A C19A H19B 109.0 . . ?
C20A C19A C18A 112.7(3) . . ?
C20A C19A H19A 109.0 . . ?
C20A C19A H19B 109.0 . . ?
H19A C19A H19B 107.8 . . ?
C36 C37 H37D 109.5 . . ?
C36 C37 H37E 109.5 . . ?
C36 C37 H37F 109.5 . . ?
H37D C37 H37E 109.5 . . ?
H37D C37 H37F 109.5 . . ?
H37E C37 H37F 109.5 . . ?
O7A C33A O6A 120.9(4) . . ?
O7A C33A C32A 121.8(5) . . ?
O6A C33A C32A 117.3(5) . . ?
C11A C10A H10A 120.7 . . ?
C9A C10A C11A 118.7(5) . . ?
C9A C10A H10A 120.7 . . ?
C39 C40 H40C 109.4 . . ?
C39 C40 H40D 109.4 . . ?
C41 C40 C39 111.1(3) . . ?
C41 C40 H40C 109.4 . . ?
C41 C40 H40D 109.4 . . ?
H40C C40 H40D 108.0 . . ?
N1A C12A C16A 112.0(4) . . ?
N1A C12A C15A 106.6(4) . . ?
C16A C12A C15A 107.3(5) . . ?
C13A C12A N1A 111.8(5) . . ?
C13A C12A C16A 107.0(5) . . ?
C13A C12A C15A 112.1(6) . . ?
C26A C28A H28A 109.5 . . ?
C26A C28A H28B 109.5 . . ?
C26A C28A H28C 109.5 . . ?
H28A C28A H28B 109.5 . . ?
H28A C28A H28C 109.5 . . ?
H28B C28A H28C 109.5 . . ?
C49 C50 H50 108.6 . . ?
C49 C50 C52 110.4(4) . . ?
C49 C50 C51 111.0(5) . . ?
C52 C50 H50 108.6 . . ?
C52 C50 C51 109.4(5) . . ?
C51 C50 H50 108.6 . . ?
C10 C9 C8 121.5(3) . . ?
C10 C9 H9 119.3 . . ?
C8 C9 H9 119.3 . . ?
C20A C21A H21A 117.1 . . ?
C20A C21A C22A 125.8(7) . . ?
C22A C21A H21A 117.1 . . ?
C26A C27A H27A 109.5 . . ?
C26A C27A H27B 109.5 . . ?
C26A C27A H27C 109.5 . . ?
H27A C27A H27B 109.5 . . ?
H27A C27A H27C 109.5 . . ?
H27B C27A H27C 109.5 . . ?
C49A C50A H50A 103.7 . . ?
C49A C50A C52A 110.3(4) . . ?
C52A C50A H50A 103.7 . . ?
C51A C50A C49A 118.2(6) . . ?
C51A C50A H50A 103.7 . . ?
C51A C50A C52A 115.1(6) . . ?
C26 C27 H27D 109.5 . . ?
C26 C27 H27E 109.5 . . ?
C26 C27 H27F 109.5 . . ?
H27D C27 H27E 109.5 . . ?
H27D C27 H27F 109.5 . . ?
H27E C27 H27F 109.5 . . ?
C19 C20 H20 122.8 . . ?
C19 C20 H20B 113.7 . . ?
C73 C20 C19 114.3(15) . . ?
C73 C20 H20 122.8 . . ?
C21 C20 C19 132.5(11) . . ?
C21 C20 H20B 113.7 . . ?
C50 C52 H52D 109.5 . . ?
C50 C52 H52E 109.5 . . ?
C50 C52 H52F 109.5 . . ?
H52D C52 H52E 109.5 . . ?
H52D C52 H52F 109.5 . . ?
H52E C52 H52F 109.5 . . ?
C50A C52A H52A 109.5 . . ?
C50A C52A H52B 109.5 . . ?
C50A C52A H52C 109.5 . . ?
H52A C52A H52B 109.5 . . ?
H52A C52A H52C 109.5 . . ?
H52B C52A H52C 109.5 . . ?
C12A C16A H16A 109.5 . . ?
C12A C16A H16B 109.5 . . ?
C12A C16A H16C 109.5 . . ?
C12A C16A H16D 126.7 . . ?
H16A C16A H16B 109.5 . . ?
H16A C16A H16C 109.5 . . ?
H16B C16A H16C 109.5 . . ?
C3AA C16A C12A 106.6(7) . . ?
C3AA C16A H16D 126.7 . . ?
C7A C8A H8AA 119.1 . . ?
C7A C8A C9A 121.9(5) . . ?
C9A C8A H8AA 119.1 . . ?
C26 C28 H28D 109.5 . . ?
C26 C28 H28E 109.5 . . ?
C26 C28 H28F 109.5 . . ?
H28D C28 H28E 109.5 . . ?
H28D C28 H28F 109.5 . . ?
H28E C28 H28F 109.5 . . ?
C10A C9A C8A 120.7(5) . . ?
C10A C9A H9A 119.6 . . ?
C8A C9A H9A 119.6 . . ?
C12A C13A H13A 113.1 . . ?
C12A C13A H13B 105.7 . . ?
C12A C13A H13C 105.7 . . ?
H13B C13A H13C 106.2 . . ?
C14A C13A C12A 133.9(8) . . ?
C14A C13A H13A 113.1 . . ?
O0AA C13A C12A 126.3(8) . . ?
O0AA C13A H13B 105.7 . . ?
O0AA C13A H13C 105.7 . . ?
C50 C51 H51D 109.5 . . ?
C50 C51 H51E 109.5 . . ?
C50 C51 H51F 109.5 . . ?
H51D C51 H51E 109.5 . . ?
H51D C51 H51F 109.5 . . ?
H51E C51 H51F 109.5 . . ?
C20 C73 H73 121.1 . . ?
C20 C73 C0AA 118(2) . . ?
C0AA C73 H73 121.1 . . ?
C12A C15A H15C 109.5 . . ?
C12A C15A H15D 109.5 . . ?
C12A C15A H15E 109.5 . . ?
C12A C15A H15A 110.5 . . ?
C12A C15A H15B 110.5 . . ?
H15C C15A H15D 109.5 . . ?
H15C C15A H15E 109.5 . . ?
H15D C15A H15E 109.5 . . ?
H15A C15A H15B 108.7 . . ?
O2A C15A C12A 106.3(6) . . ?
O2A C15A H15A 110.5 . . ?
O2A C15A H15B 110.5 . . ?
C21A C22A H22A 109.5 . . ?
C21A C22A H22B 109.5 . . ?
C21A C22A H22C 109.5 . . ?
H22A C22A H22B 109.5 . . ?
H22A C22A H22C 109.5 . . ?
H22B C22A H22C 109.5 . . ?
C15A O2A H2AB 109.5 . . ?
C13A C14A H14A 120.0 . . ?
C13A C14A H14B 120.0 . . ?
H14A C14A H14B 120.0 . . ?
C73 C0AA H0AB 109.5 . . ?
C73 C0AA H0AC 109.5 . . ?
C73 C0AA H0AD 109.5 . . ?
H0AB C0AA H0AC 109.5 . . ?
H0AB C0AA H0AD 109.5 . . ?
H0AC C0AA H0AD 109.5 . . ?
C16A C3AA H3AC 120.0 . . ?
C16A C3AA H3AD 120.0 . . ?
H3AC C3AA H3AD 120.0 . . ?
C13A O0AA H0AA 109.5 . . ?
C20 C21 H21 116.2 . . ?
C20 C21 C22 127.6(15) . . ?
C22 C21 H21 116.2 . . ?
C21 C22 H22D 109.5 . . ?
C21 C22 H22E 109.5 . . ?
C21 C22 H22F 109.5 . . ?
H22D C22 H22E 109.5 . . ?
H22D C22 H22F 109.5 . . ?
H22E C22 H22F 109.5 . . ?
C50A C51A H51A 109.5 . . ?
C50A C51A H51B 109.5 . . ?
C50A C51A H51C 109.5 . . ?
H51A C51A H51B 109.5 . . ?
H51A C51A H51C 109.5 . . ?
H51B C51A H51C 109.5 . . ?

loop_
_geom_bond_atom_site_label_1
_geom_bond_atom_site_label_2
_geom_bond_distance
_geom_bond_site_symmetry_2
_geom_bond_publ_flag
O5 C29 1.221(4) . ?
O4 C23 1.223(4) . ?
O2 H2 0.8400 . ?
O2 C15 1.417(4) . ?
O3 C17 1.229(4) . ?
O5A C29A 1.214(4) . ?
O8A C35A 1.233(4) . ?
O1 C1 1.230(4) . ?
O3A C17A 1.235(4) . ?
O9A C38A 1.231(4) . ?
O1A C1A 1.233(5) . ?
O6 C33 1.203(5) . ?
O13A C47A 1.238(4) . ?
O10A N7A 1.245(4) . ?
O8 C35 1.231(4) . ?
O12A H12A 0.8400 . ?
O12A C44A 1.347(4) . ?
O4A C23A 1.223(4) . ?
O7 H7 0.8400 . ?
O7 C33 1.330(5) . ?
O12 H12 0.8400 . ?
O12 C44 1.352(5) . ?
N2 H2B 0.8800 . ?
N2 C17 1.336(4) . ?
N2 C2 1.455(4) . ?
O9 C38 1.233(5) . ?
N9 C1 1.346(5) . ?
N9 C48 1.457(5) . ?
N9 C54 1.474(5) . ?
O11A N7A 1.233(4) . ?
N5 C35 1.348(5) . ?
N5 C30 1.473(4) . ?
N5 C53 1.454(4) . ?
N1 C12 1.484(4) . ?
N1 C11 1.384(4) . ?
N1 C4 1.385(4) . ?
N5A C35A 1.351(5) . ?
N5A C30A 1.473(4) . ?
N5A C53A 1.461(4) . ?
N6A H6A 0.8800 . ?
N6A C38A 1.331(5) . ?
N6A C36A 1.461(5) . ?
N7A C43A 1.431(5) . ?
N4A H4A 0.8800 . ?
N4A C29A 1.359(5) . ?
N4A C24A 1.451(4) . ?
N3 H3 0.8800 . ?
N3 C23 1.333(4) . ?
N3 C18 1.454(5) . ?
N2A H2A 0.8800 . ?
N2A C17A 1.333(5) . ?
N2A C2A 1.465(5) . ?
N6 H6 0.8800 . ?
N6 C38 1.317(5) . ?
N6 C36 1.469(5) . ?
N3A H3A 0.8800 . ?
N3A C23A 1.332(5) . ?
N3A C18A 1.458(5) . ?
N4 H4 0.8800 . ?
N4 C29 1.361(5) . ?
N4 C24 1.446(4) . ?
O11 N7 1.237(5) . ?
N9A C1A 1.337(5) . ?
N9A C48A 1.479(5) . ?
N9A C54A 1.458(5) . ?
O13 C47 1.219(5) . ?
N8A H8A 0.8800 . ?
N8A C39A 1.458(4) . ?
N8A C47A 1.336(5) . ?
N1A C4A 1.376(5) . ?
N1A C11A 1.377(5) . ?
N1A C12A 1.486(6) . ?
O10 N7 1.235(6) . ?
C12 C13 1.509(5) . ?
C12 C15 1.547(5) . ?
C12 C16 1.536(5) . ?
C23 C24 1.541(5) . ?
C29 C30 1.538(5) . ?
O7A C33A 1.217(7) . ?
C17 C18 1.526(4) . ?
C11 C6 1.410(5) . ?
C11 C10 1.404(5) . ?
C38A C39A 1.535(5) . ?
C39A H39A 1.0000 . ?
C39A C40A 1.533(5) . ?
C1 C2 1.536(5) . ?
C29A C30A 1.537(5) . ?
C31 H31C 0.9900 . ?
C31 H31D 0.9900 . ?
C31 C30 1.524(5) . ?
C31 C32 1.532(5) . ?
N7 C43 1.422(6) . ?
O6A H6AA 0.8400 . ?
O6A C33A 1.327(7) . ?
C1A C2A 1.537(5) . ?
N8 H8 0.8800 . ?
N8 C47 1.320(5) . ?
N8 C39 1.461(5) . ?
C35A C36A 1.528(5) . ?
C33 C32 1.511(5) . ?
C47A C48A 1.530(5) . ?
C35 C36 1.522(5) . ?
C5 C6 1.436(5) . ?
C5 C4 1.360(5) . ?
C5 C3 1.490(5) . ?
C23A C24A 1.543(5) . ?
C30 H30 1.0000 . ?
C38 C39 1.531(6) . ?
C41A C42A 1.372(5) . ?
C41A C46A 1.395(5) . ?
C41A C40A 1.518(5) . ?
C2 H2C 1.0000 . ?
C2 C3 1.544(5) . ?
C17A C18A 1.516(5) . ?
C13 H13 0.9500 . ?
C13 C14 1.314(5) . ?
C15 H15F 0.9900 . ?
C15 H15G 0.9900 . ?
C6 C7 1.402(5) . ?
C4 H4B 0.9500 . ?
C47 C48 1.567(5) . ?
C24 H24 1.0000 . ?
C24 C25 1.534(5) . ?
C3 H3B 0.9900 . ?
C3 H3C 0.9900 . ?
C30A H30A 1.0000 . ?
C30A C31A 1.526(5) . ?
C32 H32 1.0000 . ?
C32 C34 1.548(5) . ?
C5A C6A 1.427(5) . ?
C5A C4A 1.368(5) . ?
C5A C3A 1.500(5) . ?
C44A C43A 1.398(5) . ?
C44A C45A 1.389(5) . ?
C31A H31A 0.9900 . ?
C31A H31B 0.9900 . ?
C31A C32A 1.524(5) . ?
C43A C42A 1.417(5) . ?
C6A C11A 1.409(6) . ?
C6A C7A 1.384(6) . ?
C4A H4AA 0.9500 . ?
C24A H24A 1.0000 . ?
C24A C25A 1.526(5) . ?
C18A H18A 1.0000 . ?
C18A C19A 1.553(5) . ?
C53A H53A 0.9800 . ?
C53A H53B 0.9800 . ?
C53A H53C 0.9800 . ?
C48 H48 1.0000 . ?
C48 C49 1.530(5) . ?
C18 H18 1.0000 . ?
C18 C19 1.541(5) . ?
C16 H16E 0.9800 . ?
C16 H16F 0.9800 . ?
C16 H16G 0.9800 . ?
C45A H45A 0.9500 . ?
C45A C46A 1.373(5) . ?
C36A H36A 1.0000 . ?
C36A C37A 1.522(5) . ?
C48A H48A 1.0000 . ?
C48A C49A 1.538(5) . ?
C42A H42A 0.9500 . ?
C43 C42 1.408(6) . ?
C43 C44 1.410(6) . ?
C46A H46A 0.9500 . ?
C36 H36 1.0000 . ?
C36 C37 1.514(6) . ?
C49A H49A 0.9900 . ?
C49A H49B 0.9900 . ?
C49A C50A 1.494(7) . ?
C25A H25A 0.9900 . ?
C25A H25B 0.9900 . ?
C25A C26A 1.528(6) . ?
C2A H2AA 1.0000 . ?
C2A C3A 1.535(5) . ?
C40A H40A 0.9900 . ?
C40A H40B 0.9900 . ?
C53 H53D 0.9800 . ?
C53 H53E 0.9800 . ?
C53 H53F 0.9800 . ?
C10 H10 0.9500 . ?
C10 C9 1.388(6) . ?
C25 H25C 0.9900 . ?
C25 H25D 0.9900 . ?
C25 C26 1.539(6) . ?
C11A C10A 1.400(6) . ?
C32A H32A 1.0000 . ?
C32A C34A 1.534(6) . ?
C32A C33A 1.472(6) . ?
C37A H37A 0.9800 . ?
C37A H37B 0.9800 . ?
C37A H37C 0.9800 . ?
C39 H39 1.0000 . ?
C39 C40 1.525(6) . ?
C41 C42 1.377(6) . ?
C41 C46 1.406(6) . ?
C41 C40 1.507(6) . ?
C7 H7B 0.9500 . ?
C7 C8 1.371(6) . ?
C14 H14C 1.13(6) . ?
C14 H14D 1.04(4) . ?
C34 H34D 0.9800 . ?
C34 H34E 0.9800 . ?
C34 H34F 0.9800 . ?
C54A H54A 0.9800 . ?
C54A H54B 0.9800 . ?
C54A H54C 0.9800 . ?
C42 H42 0.9500 . ?
C54 H54D 0.9800 . ?
C54 H54E 0.9800 . ?
C54 H54F 0.9800 . ?
C45 H45 0.9500 . ?
C45 C44 1.379(6) . ?
C45 C46 1.376(6) . ?
C26A H26A 1.0000 . ?
C26A C28A 1.525(6) . ?
C26A C27A 1.504(7) . ?
C3A H3AA 0.9900 . ?
C3A H3AB 0.9900 . ?
C19 H19C 0.9900 . ?
C19 H19D 0.9900 . ?
C19 C20 1.496(7) . ?
C7A H7A 0.9500 . ?
C7A C8A 1.366(9) . ?
C34A H34A 0.9800 . ?
C34A H34B 0.9800 . ?
C34A H34C 0.9800 . ?
C26 H26 1.0000 . ?
C26 C27 1.513(7) . ?
C26 C28 1.534(7) . ?
C8 H8B 0.9500 . ?
C8 C9 1.393(6) . ?
C20A H20A 0.9500 . ?
C20A C19A 1.503(7) . ?
C20A C21A 1.314(8) . ?
C49 H49C 0.9900 . ?
C49 H49D 0.9900 . ?
C49 C50 1.505(7) . ?
C46 H46 0.9500 . ?
C19A H19A 0.9900 . ?
C19A H19B 0.9900 . ?
C37 H37D 0.9800 . ?
C37 H37E 0.9800 . ?
C37 H37F 0.9800 . ?
C10A H10A 0.9500 . ?
C10A C9A 1.349(9) . ?
C40 H40C 0.9900 . ?
C40 H40D 0.9900 . ?
C12A C16A 1.491(9) . ?
C12A C13A 1.476(8) . ?
C12A C15A 1.563(8) . ?
C28A H28A 0.9800 . ?
C28A H28B 0.9800 . ?
C28A H28C 0.9800 . ?
C50 H50 1.0000 . ?
C50 C52 1.519(7) . ?
C50 C51 1.525(11) . ?
C9 H9 0.9500 . ?
C21A H21A 0.9500 . ?
C21A C22A 1.492(10) . ?
C27A H27A 0.9800 . ?
C27A H27B 0.9800 . ?
C27A H27C 0.9800 . ?
C50A H50A 1.0000 . ?
C50A C52A 1.537(7) . ?
C50A C51A 1.435(11) . ?
C27 H27D 0.9800 . ?
C27 H27E 0.9800 . ?
C27 H27F 0.9800 . ?
C20 H20 0.9500 . ?
C20 H20B 0.9500 . ?
C20 C73 1.27(2) . ?
C20 C21 1.394(19) . ?
C52 H52D 0.9800 . ?
C52 H52E 0.9800 . ?
C52 H52F 0.9800 . ?
C52A H52A 0.9800 . ?
C52A H52B 0.9800 . ?
C52A H52C 0.9800 . ?
C16A H16A 0.9800 . ?
C16A H16B 0.9800 . ?
C16A H16C 0.9800 . ?
C16A H16D 0.9500 . ?
C16A C3AA 1.323(16) . ?
C8A H8AA 0.9500 . ?
C8A C9A 1.396(11) . ?
C28 H28D 0.9800 . ?
C28 H28E 0.9800 . ?
C28 H28F 0.9800 . ?
C9A H9A 0.9500 . ?
C13A H13A 0.9500 . ?
C13A H13B 0.9900 . ?
C13A H13C 0.9900 . ?
C13A C14A 1.076(12) . ?
C13A O0AA 1.461(11) . ?
C51 H51D 0.9800 . ?
C51 H51E 0.9800 . ?
C51 H51F 0.9800 . ?
C73 H73 0.9500 . ?
C73 C0AA 1.51(2) . ?
C15A H15C 0.9800 . ?
C15A H15D 0.9800 . ?
C15A H15E 0.9800 . ?
C15A H15A 0.9900 . ?
C15A H15B 0.9900 . ?
C15A O2A 1.484(8) . ?
C22A H22A 0.9800 . ?
C22A H22B 0.9800 . ?
C22A H22C 0.9800 . ?
O2A H2AB 0.8400 . ?
C14A H14A 0.9500 . ?
C14A H14B 0.9500 . ?
C0AA H0AB 0.9800 . ?
C0AA H0AC 0.9800 . ?
C0AA H0AD 0.9800 . ?
C3AA H3AC 0.9500 . ?
C3AA H3AD 0.9500 . ?
O0AA H0AA 0.8400 . ?
C21 H21 0.9500 . ?
C21 C22 1.55(3) . ?
C22 H22D 0.9800 . ?
C22 H22E 0.9800 . ?
C22 H22F 0.9800 . ?
C51A H51A 0.9800 . ?
C51A H51B 0.9800 . ?
C51A H51C 0.9800 . ?

loop_
_geom_torsion_atom_site_label_1
_geom_torsion_atom_site_label_2
_geom_torsion_atom_site_label_3
_geom_torsion_atom_site_label_4
_geom_torsion
_geom_torsion_site_symmetry_1
_geom_torsion_site_symmetry_2
_geom_torsion_site_symmetry_3
_geom_torsion_site_symmetry_4
_geom_torsion_publ_flag
O5 C29 C30 N5 -124.9(3) . . . . ?
O5 C29 C30 C31 -1.0(4) . . . . ?
O4 C23 C24 N4 141.6(3) . . . . ?
O4 C23 C24 C25 -94.7(4) . . . . ?
O3 C17 C18 N3 -13.1(4) . . . . ?
O3 C17 C18 C19 109.6(4) . . . . ?
O5A C29A C30A N5A -123.9(3) . . . . ?
O5A C29A C30A C31A -0.6(4) . . . . ?
O8A C35A C36A N6A -47.1(4) . . . . ?
O8A C35A C36A C37A 72.8(4) . . . . ?
O1 C1 C2 N2 -54.7(4) . . . . ?
O1 C1 C2 C3 63.6(4) . . . . ?
O3A C17A C18A N3A -16.7(4) . . . . ?
O3A C17A C18A C19A 104.2(4) . . . . ?
O9A C38A C39A N8A -78.6(4) . . . . ?
O9A C38A C39A C40A 42.9(4) . . . . ?
O1A C1A C2A N2A -53.2(4) . . . . ?
O1A C1A C2A C3A 63.8(4) . . . . ?
O6 C33 C32 C31 23.3(5) . . . . ?
O6 C33 C32 C34 -97.9(4) . . . . ?
O13A C47A C48A N9A -103.0(4) . . . . ?
O13A C47A C48A C49A 21.7(5) . . . . ?
O10A N7A C43A C44A 5.0(4) . . . . ?
O10A N7A C43A C42A -175.2(3) . . . . ?
O8 C35 C36 N6 -52.9(5) . . . . ?
O8 C35 C36 C37 68.0(4) . . . . ?
O12A C44A C43A N7A -0.7(5) . . . . ?
O12A C44A C43A C42A 179.5(3) . . . . ?
O12A C44A C45A C46A -178.8(3) . . . . ?
O4A C23A C24A N4A 145.6(3) . . . . ?
O4A C23A C24A C25A -91.4(4) . . . . ?
O7 C33 C32 C31 -160.3(3) . . . . ?
O7 C33 C32 C34 78.4(4) . . . . ?
N2 C17 C18 N3 169.5(3) . . . . ?
N2 C17 C18 C19 -67.7(4) . . . . ?
N2 C2 C3 C5 -175.5(3) . . . . ?
O9 C38 C39 N8 -75.0(5) . . . . ?
O9 C38 C39 C40 47.2(5) . . . . ?
N9 C1 C2 N2 127.1(3) . . . . ?
N9 C1 C2 C3 -114.5(3) . . . . ?
N9 C48 C49 C50 -175.7(4) . . . . ?
O11A N7A C43A C44A -175.7(3) . . . . ?
O11A N7A C43A C42A 4.1(4) . . . . ?
N5 C35 C36 N6 129.4(3) . . . . ?
N5 C35 C36 C37 -109.6(4) . . . . ?
N1 C12 C13 C14 127.9(4) . . . . ?
N1 C12 C15 O2 59.2(4) . . . . ?
N1 C11 C6 C5 0.9(4) . . . . ?
N1 C11 C6 C7 -178.8(4) . . . . ?
N1 C11 C10 C9 179.3(4) . . . . ?
N5A C35A C36A N6A 134.6(3) . . . . ?
N5A C35A C36A C37A -105.5(4) . . . . ?
N5A C30A C31A C32A -168.5(3) . . . . ?
N6A C38A C39A N8A 98.6(3) . . . . ?
N6A C38A C39A C40A -139.8(3) . . . . ?
N7A C43A C42A C41A -179.8(3) . . . . ?
N4A C29A C30A N5A 56.0(4) . . . . ?
N4A C29A C30A C31A 179.2(3) . . . . ?
N4A C24A C25A C26A -58.5(4) . . . . ?
N3 C23 C24 N4 -43.0(4) . . . . ?
N3 C23 C24 C25 80.8(3) . . . . ?
N3 C18 C19 C20 60.6(4) . . . . ?
N2A C17A C18A N3A 167.0(3) . . . . ?
N2A C17A C18A C19A -72.1(4) . . . . ?
N2A C2A C3A C5A 175.8(3) . . . . ?
N6 C38 C39 N8 103.8(4) . . . . ?
N6 C38 C39 C40 -134.0(4) . . . . ?
N3A C23A C24A N4A -39.4(4) . . . . ?
N3A C23A C24A C25A 83.6(4) . . . . ?
N3A C18A C19A C20A 56.7(4) . . . . ?
N4 C29 C30 N5 55.0(4) . . . . ?
N4 C29 C30 C31 178.8(3) . . . . ?
N4 C24 C25 C26 -55.5(4) . . . . ?
O11 N7 C43 C42 -175.7(4) . . . . ?
O11 N7 C43 C44 4.3(5) . . . . ?
N9A C1A C2A N2A 131.2(3) . . . . ?
N9A C1A C2A C3A -111.9(4) . . . . ?
N9A C48A C49A C50A -171.5(4) . . . . ?
O13 C47 C48 N9 -100.9(4) . . . . ?
O13 C47 C48 C49 22.8(6) . . . . ?
N8A C39A C40A C41A -163.0(3) . . . . ?
N8A C47A C48A N9A 76.7(4) . . . . ?
N8A C47A C48A C49A -158.7(3) . . . . ?
N1A C11A C10A C9A -179.4(5) . . . . ?
N1A C12A C16A C3AA 66.4(8) . . . . ?
N1A C12A C13A C14A 17.6(13) . . . . ?
N1A C12A C13A O0AA -0.2(13) . . . . ?
N1A C12A C15A O2A -161.2(6) . . . . ?
O10 N7 C43 C42 4.1(5) . . . . ?
O10 N7 C43 C44 -176.0(4) . . . . ?
C12 N1 C11 C6 -175.0(3) . . . . ?
C12 N1 C11 C10 5.6(6) . . . . ?
C12 N1 C4 C5 174.9(3) . . . . ?
C23 N3 C18 C17 -177.5(3) . . . . ?
C23 N3 C18 C19 62.5(4) . . . . ?
C23 C24 C25 C26 178.7(3) . . . . ?
C29 N4 C24 C23 -98.6(4) . . . . ?
C29 N4 C24 C25 140.2(3) . . . . ?
C17 N2 C2 C1 -65.8(4) . . . . ?
C17 N2 C2 C3 176.5(3) . . . . ?
C17 C18 C19 C20 -57.6(4) . . . . ?
C11 N1 C12 C13 -57.2(4) . . . . ?
C11 N1 C12 C15 -175.0(3) . . . . ?
C11 N1 C12 C16 68.2(4) . . . . ?
C11 N1 C4 C5 1.2(4) . . . . ?
C11 C6 C7 C8 -1.6(7) . . . . ?
C11 C10 C9 C8 0.3(8) . . . . ?
C38A N6A C36A C35A -66.2(4) . . . . ?
C38A N6A C36A C37A 174.9(3) . . . . ?
C38A C39A C40A C41A 78.8(3) . . . . ?
C39A N8A C47A O13A 7.3(5) . . . . ?
C39A N8A C47A C48A -172.4(3) . . . . ?
C1 N9 C48 C47 -125.9(4) . . . . ?
C1 N9 C48 C49 110.9(4) . . . . ?
C1 C2 C3 C5 66.4(3) . . . . ?
C29A N4A C24A C23A -100.9(4) . . . . ?
C29A N4A C24A C25A 138.3(3) . . . . ?
C29A C30A C31A C32A 69.2(4) . . . . ?
N7 C43 C42 C41 178.2(4) . . . . ?
N7 C43 C44 O12 -1.7(6) . . . . ?
N7 C43 C44 C45 178.7(4) . . . . ?
C1A N9A C48A C47A -119.3(4) . . . . ?
C1A N9A C48A C49A 116.4(4) . . . . ?
C1A C2A C3A C5A 58.1(4) . . . . ?
N8 C47 C48 N9 79.4(4) . . . . ?
N8 C47 C48 C49 -157.0(4) . . . . ?
N8 C39 C40 C41 -163.1(3) . . . . ?
C35A N5A C30A C29A -120.7(3) . . . . ?
C35A N5A C30A C31A 114.5(4) . . . . ?
C47A N8A C39A C38A -149.7(3) . . . . ?
C47A N8A C39A C40A 89.3(4) . . . . ?
C47A C48A C49A C50A 66.6(5) . . . . ?
C35 N5 C30 C29 -124.7(3) . . . . ?
C35 N5 C30 C31 109.6(4) . . . . ?
C5 C6 C7 C8 178.9(5) . . . . ?
C23A N3A C18A C17A 177.3(3) . . . . ?
C23A N3A C18A C19A 58.6(4) . . . . ?
C23A C24A C25A C26A 177.0(3) . . . . ?
C30 N5 C35 O8 179.6(3) . . . . ?
C30 N5 C35 C36 -2.8(5) . . . . ?
C30 C31 C32 C33 55.7(4) . . . . ?
C30 C31 C32 C34 175.7(3) . . . . ?
C38 N6 C36 C35 -65.5(4) . . . . ?
C38 N6 C36 C37 174.0(3) . . . . ?
C38 C39 C40 C41 77.6(4) . . . . ?
C2 N2 C17 O3 -6.7(5) . . . . ?
C2 N2 C17 C18 170.5(3) . . . . ?
C17A N2A C2A C1A -58.4(4) . . . . ?
C17A N2A C2A C3A -175.6(3) . . . . ?
C17A C18A C19A C20A -60.9(4) . . . . ?
C13 C12 C15 O2 -59.5(3) . . . . ?
C15 C12 C13 C14 -113.8(4) . . . . ?
C6 C11 C10 C9 0.0(6) . . . . ?
C6 C5 C4 N1 -0.6(4) . . . . ?
C6 C5 C3 C2 88.6(4) . . . . ?
C6 C7 C8 C9 1.9(9) . . . . ?
C4 N1 C12 C13 130.1(3) . . . . ?
C4 N1 C12 C15 12.4(4) . . . . ?
C4 N1 C12 C16 -104.5(3) . . . . ?
C4 N1 C11 C6 -1.2(4) . . . . ?
C4 N1 C11 C10 179.4(4) . . . . ?
C4 C5 C6 C11 -0.1(4) . . . . ?
C4 C5 C6 C7 179.4(5) . . . . ?
C4 C5 C3 C2 -86.4(4) . . . . ?
C47 N8 C39 C38 -149.8(4) . . . . ?
C47 N8 C39 C40 88.0(5) . . . . ?
C47 C48 C49 C50 63.5(5) . . . . ?
C24 N4 C29 O5 3.4(5) . . . . ?
C24 N4 C29 C30 -176.4(3) . . . . ?
C24 C25 C26 C27 -52.5(4) . . . . ?
C24 C25 C26 C28 -177.7(3) . . . . ?
C3 C5 C6 C11 -175.9(3) . . . . ?
C3 C5 C6 C7 3.7(7) . . . . ?
C3 C5 C4 N1 175.2(3) . . . . ?
C30A N5A C35A O8A 176.1(3) . . . . ?
C30A N5A C35A C36A -5.7(5) . . . . ?
C30A C31A C32A C34A -179.9(3) . . . . ?
C30A C31A C32A C33A 57.7(4) . . . . ?
C32 C31 C30 N5 -161.5(3) . . . . ?
C32 C31 C30 C29 75.2(4) . . . . ?
C5A C6A C11A N1A -0.6(4) . . . . ?
C5A C6A C11A C10A -180.0(4) . . . . ?
C5A C6A C7A C8A -178.9(5) . . . . ?
C44A C43A C42A C41A 0.0(5) . . . . ?
C44A C45A C46A C41A -1.3(5) . . . . ?
C31A C32A C33A O7A 16.7(6) . . . . ?
C31A C32A C33A O6A -165.3(4) . . . . ?
C43A C44A C45A C46A 2.0(5) . . . . ?
C6A C5A C4A N1A -0.8(4) . . . . ?
C6A C5A C3A C2A 84.2(5) . . . . ?
C6A C11A C10A C9A -0.3(7) . . . . ?
C6A C7A C8A C9A -1.5(9) . . . . ?
C4A N1A C11A C6A 0.2(4) . . . . ?
C4A N1A C11A C10A 179.4(4) . . . . ?
C4A N1A C12A C16A -1.8(6) . . . . ?
C4A N1A C12A C13A -121.9(5) . . . . ?
C4A N1A C12A C15A 115.3(6) . . . . ?
C4A C5A C6A C11A 0.9(4) . . . . ?
C4A C5A C6A C7A 180.0(4) . . . . ?
C4A C5A C3A C2A -91.2(4) . . . . ?
C24A N4A C29A O5A 3.2(5) . . . . ?
C24A N4A C29A C30A -176.7(3) . . . . ?
C24A C25A C26A C28A -174.0(3) . . . . ?
C24A C25A C26A C27A -49.9(4) . . . . ?
C18A N3A C23A O4A 6.7(5) . . . . ?
C18A N3A C23A C24A -168.0(3) . . . . ?
C53A N5A C35A O8A 0.1(5) . . . . ?
C53A N5A C35A C36A 178.3(3) . . . . ?
C53A N5A C30A C29A 55.4(4) . . . . ?
C53A N5A C30A C31A -69.4(4) . . . . ?
C48 N9 C1 O1 178.4(3) . . . . ?
C48 N9 C1 C2 -3.5(5) . . . . ?
C48 C49 C50 C52 -172.0(5) . . . . ?
C48 C49 C50 C51 66.4(6) . . . . ?
C18 N3 C23 O4 4.4(5) . . . . ?
C18 N3 C23 C24 -170.8(3) . . . . ?
C18 C19 C20 C73 -127.4(16) . . . . ?
C18 C19 C20 C21 -104.1(17) . . . . ?
C16 C12 C13 C14 5.9(5) . . . . ?
C16 C12 C15 O2 176.7(3) . . . . ?
C45A C44A C43A N7A 178.4(3) . . . . ?
C45A C44A C43A C42A -1.4(5) . . . . ?
C36A N6A C38A O9A 5.8(5) . . . . ?
C36A N6A C38A C39A -171.4(3) . . . . ?
C48A N9A C1A O1A 170.1(3) . . . . ?
C48A N9A C1A C2A -14.4(5) . . . . ?
C48A C49A C50A C52A -176.9(4) . . . . ?
C48A C49A C50A C51A 47.8(10) . . . . ?
C42A C41A C46A C45A -0.2(5) . . . . ?
C42A C41A C40A C39A -95.3(4) . . . . ?
C46A C41A C42A C43A 0.9(5) . . . . ?
C46A C41A C40A C39A 84.0(4) . . . . ?
C36 N6 C38 O9 5.4(6) . . . . ?
C36 N6 C38 C39 -173.4(3) . . . . ?
C2A N2A C17A O3A -9.4(5) . . . . ?
C2A N2A C17A C18A 166.9(3) . . . . ?
C40A C41A C42A C43A -179.9(3) . . . . ?
C40A C41A C46A C45A -179.5(3) . . . . ?
C53 N5 C35 O8 -1.8(5) . . . . ?
C53 N5 C35 C36 175.8(3) . . . . ?
C53 N5 C30 C29 56.7(4) . . . . ?
C53 N5 C30 C31 -69.0(4) . . . . ?
C10 C11 C6 C5 -179.7(4) . . . . ?
C10 C11 C6 C7 0.6(6) . . . . ?
C11A N1A C4A C5A 0.4(4) . . . . ?
C11A N1A C12A C16A -177.0(4) . . . . ?
C11A N1A C12A C13A 62.9(6) . . . . ?
C11A N1A C12A C15A -59.9(7) . . . . ?
C11A C6A C7A C8A 0.2(7) . . . . ?
C11A C10A C9A C8A -1.1(9) . . . . ?
C39 N8 C47 O13 3.3(6) . . . . ?
C39 N8 C47 C48 -176.9(4) . . . . ?
C7 C8 C9 C10 -1.3(9) . . . . ?
C54A N9A C1A O1A -4.0(5) . . . . ?
C54A N9A C1A C2A 171.4(3) . . . . ?
C54A N9A C48A C47A 54.8(4) . . . . ?
C54A N9A C48A C49A -69.5(4) . . . . ?
C42 C43 C44 O12 178.3(4) . . . . ?
C42 C43 C44 C45 -1.4(5) . . . . ?
C42 C41 C46 C45 -1.9(6) . . . . ?
C42 C41 C40 C39 -100.0(5) . . . . ?
C54 N9 C1 O1 -3.0(5) . . . . ?
C54 N9 C1 C2 175.1(3) . . . . ?
C54 N9 C48 C47 55.5(4) . . . . ?
C54 N9 C48 C49 -67.7(4) . . . . ?
C44 C43 C42 C41 -1.7(6) . . . . ?
C44 C45 C46 C41 -1.2(7) . . . . ?
C3A C5A C6A C11A -175.2(3) . . . . ?
C3A C5A C6A C7A 3.9(7) . . . . ?
C3A C5A C4A N1A 175.5(3) . . . . ?
C19 C20 C73 C0AA -175.8(19) . . . . ?
C19 C20 C21 C22 168.3(12) . . . . ?
C7A C6A C11A N1A -179.9(4) . . . . ?
C7A C6A C11A C10A 0.8(6) . . . . ?
C7A C8A C9A C10A 2.1(10) . . . . ?
C34A C32A C33A O7A -107.2(5) . . . . ?
C34A C32A C33A O6A 70.9(5) . . . . ?
C46 C41 C42 C43 3.3(6) . . . . ?
C46 C41 C40 C39 78.1(5) . . . . ?
C46 C45 C44 O12 -176.9(4) . . . . ?
C46 C45 C44 C43 2.8(6) . . . . ?
C19A C20A C21A C22A -179.1(5) . . . . ?
C40 C41 C42 C43 -178.6(4) . . . . ?
C40 C41 C46 C45 179.9(4) . . . . ?
C12A N1A C4A C5A -175.7(4) . . . . ?
C12A N1A C11A C6A 175.9(4) . . . . ?
C12A N1A C11A C10A -4.8(7) . . . . ?
C21A C20A C19A C18A -114.2(5) . . . . ?
C16A C12A C13A C14A -105.4(11) . . . . ?
C16A C12A C13A O0AA -123.2(11) . . . . ?
C16A C12A C15A O2A -41.0(7) . . . . ?
C13A C12A C16A C3AA -170.7(8) . . . . ?
C13A C12A C15A O2A 76.2(8) . . . . ?
C15A C12A C16A C3AA -50.3(8) . . . . ?
C15A C12A C13A C14A 137.2(11) . . . . ?
C15A C12A C13A O0AA 119.5(12) . . . . ?
